data_4108385
loop_
_publ_author_name
'Takeshi Akasaka'
'Takayoshi Kono'
'Yuji Takematsu'
'Hidefumi Nikawa'
'Tsukasa Nakahodo'
'Takatsugu Wakahara'
'Midori O. Ishitsuka'
'Takahiro Tsuchiya'
'Yutaka Maeda'
'Michael T. H. Liu'
'Kenji Yoza'
'Tatsuhisa Kato'
'Kazunori Yamamoto'
'Naomi Mizorogi'
'Zdenek Slanina'
'Shigeru Nagase'

_publ_contact_author_address
;Aspect of Creation of New Materials
Center for Tsukuba Advanced Research Alliance
University of Tsukuba
Tsukuba, Ibaraki 305-8577, Japan
;
_publ_contact_author_email akasaka@tara.tsukuba.ac.jp
_publ_contact_author_fax +81-298-53-6409
_publ_contact_author_name 'Takeshi AKASAKA'
_publ_contact_author_phone +81-298-53-6409
_publ_section_title
;
 Does Gd@C82 Have an Anomalous Endohedral Structure? Synthesis and Single
 Crystal X-ray Structure of the Carbene Adduct
;
_journal_name_full 'Journal of the American Chemical Society'
_journal_page_first 12840
_journal_page_last 12841
_journal_paper_doi 10.1021/ja802156n
_journal_volume 130
_journal_year 2008
_chemical_formula_moiety 'Gd C92 H14, 0.5(C6 H3 Cl3), 1.5(C S2)'
_chemical_formula_sum 'C96.5 H15.5 Cl1.5 Gd S3'
_chemical_formula_weight 1481.19
_chemical_name_common Gd@C82Ad
_chemical_name_systematic Gd@C82Ad
_space_group_IT_number 14
_symmetry_cell_setting monoclinic
_symmetry_Int_Tables_number 14
_symmetry_space_group_name_Hall '-P 2yn'
_symmetry_space_group_name_H-M 'P 1 21/n 1'
_atom_sites_solution_hydrogens geom
_atom_sites_solution_primary direct
_atom_sites_solution_secondary difmap
_audit_creation_method SHELXL-97
_cell_angle_alpha 90.00
_cell_angle_beta 101.3500(10)
_cell_angle_gamma 90.00
_cell_formula_units_Z 4
_cell_length_a 11.3584(13)
_cell_length_b 22.030(3)
_cell_length_c 20.938(2)
_cell_measurement_reflns_used 7323
_cell_measurement_temperature 90
_cell_measurement_theta_max 27.40
_cell_measurement_theta_min 2.60
_cell_volume 5136.8(10)
_computing_cell_refinement 'Bruker SMART'
_computing_data_collection 'Bruker SMART'
_computing_data_reduction 'Bruker SAINT'
_computing_molecular_graphics 'Bruker SHELXTL'
_computing_publication_material 'Bruker SHELXTL'
_computing_structure_refinement 'SHELXL-97 (Sheldrick, 1997)'
_computing_structure_solution 'SHELXS-97 (Sheldrick, 1990)'
_diffrn_ambient_temperature 90
_diffrn_detector_area_resol_mean 8.366
_diffrn_measured_fraction_theta_full 0.984
_diffrn_measured_fraction_theta_max 0.984
_diffrn_measurement_device_type 'CCD area detector'
_diffrn_measurement_method 'phi and omega scans'
_diffrn_radiation_monochromator graphite
_diffrn_radiation_probe x-ray
_diffrn_radiation_type MoK\a
_diffrn_radiation_wavelength 0.71073
_diffrn_reflns_av_R_equivalents 0.0347
_diffrn_reflns_av_sigmaI/netI 0.0278
_diffrn_reflns_limit_h_max 14
_diffrn_reflns_limit_h_min -14
_diffrn_reflns_limit_k_max 27
_diffrn_reflns_limit_k_min -28
_diffrn_reflns_limit_l_max 26
_diffrn_reflns_limit_l_min -27
_diffrn_reflns_number 57008
_diffrn_reflns_theta_full 27.54
_diffrn_reflns_theta_max 27.54
_diffrn_reflns_theta_min 1.36
_diffrn_source 'rotating-anode X-ray tube'
_diffrn_source_type 'APEXII ULTRA'
_exptl_absorpt_coefficient_mu 1.560
_exptl_absorpt_correction_T_max 0.8724
_exptl_absorpt_correction_T_min 0.7559
_exptl_absorpt_correction_type empirical
_exptl_absorpt_process_details
;
SADABS Sheldrick 1996 
;
_exptl_crystal_colour Black
_exptl_crystal_density_diffrn 1.915
_exptl_crystal_description Block
_exptl_crystal_F_000 2928
_exptl_crystal_size_max 0.19
_exptl_crystal_size_mid 0.15
_exptl_crystal_size_min 0.09
_refine_diff_density_max 2.482
_refine_diff_density_min -1.079
_refine_diff_density_rms 0.165
_refine_ls_extinction_method none
_refine_ls_goodness_of_fit_ref 1.049
_refine_ls_hydrogen_treatment constr
_refine_ls_matrix_type full
_refine_ls_number_parameters 983
_refine_ls_number_reflns 11669
_refine_ls_number_restraints 1577
_refine_ls_restrained_S_all 1.054
_refine_ls_R_factor_all 0.0763
_refine_ls_R_factor_gt 0.0661
_refine_ls_shift/su_max 0.001
_refine_ls_shift/su_mean 0.000
_refine_ls_structure_factor_coef Fsqd
_refine_ls_weighting_details 'calc w=1/[\s^2^(Fo^2^)+(0.0627P)^2^+56.1672P] where P=(Fo^2^+2Fc^2^)/3'
_refine_ls_weighting_scheme calc
_refine_ls_wR_factor_gt 0.1570
_refine_ls_wR_factor_ref 0.1644
_reflns_number_gt 9999
_reflns_number_total 11669
_reflns_threshold_expression >2sigma(I)
_cod_data_source_file ja802156n_si_002.cif
_cod_data_source_block gd@c82ad_90k_060823
_cod_original_cell_volume 5136.6(10)
_cod_original_sg_symbol_H-M 'P 21/n'
_cod_original_formula_sum 'C96.50 H15.50 Cl1.50 Gd S3'
_cod_database_code 4108385

loop_
_symmetry_equiv_pos_as_xyz
'x, y, z'
'-x+1/2, y+1/2, -z+1/2'
'-x, -y, -z'
'x-1/2, -y-1/2, z-1/2'

loop_
_atom_site_label
_atom_site_type_symbol
_atom_site_fract_x
_atom_site_fract_y
_atom_site_fract_z
_atom_site_U_iso_or_equiv
_atom_site_adp_type
_atom_site_occupancy
_atom_site_symmetry_multiplicity
_atom_site_calc_flag
_atom_site_refinement_flags
_atom_site_disorder_assembly
_atom_site_disorder_group
Gd1 Gd 0.57670(2) 0.907240(12) 0.318849(13) 0.01914(9) Uani 1 1 d . A 1
C1 C 0.4242(5) 0.8033(4) 0.3874(5) 0.0316(5) Uani 0.730(4) 1 d PD B 2
C2 C 0.3840(8) 0.8106(4) 0.4529(4) 0.0316(5) Uani 0.730(4) 1 d P B 2
H11 H 0.4132 0.8505 0.4727 0.038 Uiso 0.730(4) 1 calc PR B 2
C3 C 0.3786(8) 0.7425(4) 0.3576(5) 0.0316(5) Uani 0.730(4) 1 d P B 2
H12 H 0.4045 0.7374 0.3149 0.038 Uiso 0.730(4) 1 calc PR B 2
C4 C 0.2425(8) 0.7411(5) 0.3462(5) 0.0316(5) Uani 0.730(4) 1 d P B 2
H17 H 0.2125 0.7022 0.3254 0.038 Uiso 0.730(4) 1 calc PR B 2
H18 H 0.2089 0.7746 0.3168 0.038 Uiso 0.730(4) 1 calc PR B 2
C5 C 0.4332(9) 0.6919(4) 0.4036(5) 0.0316(5) Uani 0.730(4) 1 d P B 2
H19 H 0.5219 0.6939 0.4107 0.038 Uiso 0.730(4) 1 calc PR B 2
H20 H 0.4074 0.6519 0.3839 0.038 Uiso 0.730(4) 1 calc PR B 2
C6 C 0.2469(9) 0.8089(4) 0.4423(5) 0.0316(5) Uani 0.730(4) 1 d P B 2
H21 H 0.2125 0.8425 0.4131 0.038 Uiso 0.730(4) 1 calc PR B 2
H22 H 0.2210 0.8140 0.4844 0.038 Uiso 0.730(4) 1 calc PR B 2
C7 C 0.4386(13) 0.7593(6) 0.4988(7) 0.0316(5) Uani 0.730(4) 1 d P B 2
H23 H 0.5272 0.7604 0.5049 0.038 Uiso 0.730(4) 1 calc PR B 2
H24 H 0.4166 0.7647 0.5419 0.038 Uiso 0.730(4) 1 calc PR B 2
C8 C 0.2019(8) 0.7477(4) 0.4116(4) 0.0316(5) Uani 0.730(4) 1 d P B 2
H13 H 0.1122 0.7464 0.4042 0.038 Uiso 0.730(4) 1 calc PR B 2
C9 C 0.3918(8) 0.6985(4) 0.4698(4) 0.0316(5) Uani 0.730(4) 1 d P B 2
H14 H 0.4262 0.6648 0.4997 0.038 Uiso 0.730(4) 1 calc PR B 2
C10 C 0.2547(8) 0.6968(5) 0.4584(6) 0.0316(5) Uani 0.730(4) 1 d P B 2
H7 H 0.2283 0.7019 0.5004 0.038 Uiso 0.730(4) 1 calc PR B 2
H8 H 0.2253 0.6570 0.4398 0.038 Uiso 0.730(4) 1 calc PR B 2
C1A C 0.3910(8) 0.8562(3) 0.3424(4) 0.0316(5) Uani 0.730(4) 1 d PD B 2
C2A C 0.5540(7) 0.8170(4) 0.3889(4) 0.0316(5) Uani 0.730(4) 1 d PD B 2
C3A C 0.3934(12) 0.9202(4) 0.3686(5) 0.0316(5) Uani 0.651(3) 1 d PD B 2
C4A C 0.4840(14) 0.9510(6) 0.4189(10) 0.0316(5) Uani 0.381(3) 1 d PD B 2
C5A C 0.5929(11) 0.9192(5) 0.4480(11) 0.0316(5) Uani 0.381(3) 1 d PD B 2
C6A C 0.6277(11) 0.8591(7) 0.4286(11) 0.0316(5) Uani 0.381(3) 1 d PD B 2
C7A C 0.5990(10) 0.7965(7) 0.3263(6) 0.0316(5) Uani 0.381(3) 1 d PD B 2
C8A C 0.5448(10) 0.7998(7) 0.2569(6) 0.0316(5) Uani 0.381(3) 1 d PD B 2
C9A C 0.4358(12) 0.8336(7) 0.2295(7) 0.0316(5) Uani 0.381(3) 1 d PD B 2
C10A C 0.3656(14) 0.8644(7) 0.2732(6) 0.0316(5) Uani 0.381(3) 1 d PD B 2
C11A C 0.3252(15) 0.9221(6) 0.2593(7) 0.0316(5) Uani 0.381(3) 1 d PD B 2
C12A C 0.3355(7) 0.9588(3) 0.3117(3) 0.0316(5) Uani 0.730(4) 1 d PD B 2
C13A C 0.3488(18) 1.0225(5) 0.3116(6) 0.0316(5) Uani 0.381(3) 1 d PD B 2
C14A C 0.4258(12) 1.0509(6) 0.3648(6) 0.0316(5) Uani 0.381(3) 1 d PD B 2
C15A C 0.4950(11) 1.0161(6) 0.4164(7) 0.0316(5) Uani 0.381(3) 1 d PD B 2
C16A C 0.6061(9) 1.0481(5) 0.4400(7) 0.0316(5) Uani 0.381(3) 1 d PD B 2
C17A C 0.7116(10) 1.0165(5) 0.4607(7) 0.0316(5) Uani 0.381(3) 1 d PD B 2
C18A C 0.7060(10) 0.9508(5) 0.4657(8) 0.0316(5) Uani 0.381(3) 1 d PD B 2
C19A C 0.8029(12) 0.9143(6) 0.4543(11) 0.0316(5) Uani 0.381(3) 1 d PD B 2
C20A C 0.7497(6) 0.8591(3) 0.4280(4) 0.0316(5) Uani 0.730(4) 1 d PD B 2
C21A C 0.8049(12) 0.8250(7) 0.3806(7) 0.0316(5) Uani 0.381(3) 1 d PD B 2
C22A C 0.7266(10) 0.7989(7) 0.3308(6) 0.0316(5) Uani 0.381(3) 1 d PD B 2
C23A C 0.7514(10) 0.7978(8) 0.2656(6) 0.0316(5) Uani 0.381(3) 1 d PD B 2
C24A C 0.6434(11) 0.8009(9) 0.2204(6) 0.0316(5) Uani 0.381(3) 1 d PD B 2
C25A C 0.6346(9) 0.8290(5) 0.1593(6) 0.0316(5) Uani 0.381(3) 1 d PD B 2
C26A C 0.5229(9) 0.8550(6) 0.1335(7) 0.0316(5) Uani 0.381(3) 1 d PD B 2
C27A C 0.4277(13) 0.8616(7) 0.1691(8) 0.0316(5) Uani 0.381(3) 1 d PD B 2
C28A C 0.3676(12) 0.9175(6) 0.1510(7) 0.0316(5) Uani 0.381(3) 1 d PD B 2
C29A C 0.3188(14) 0.9504(5) 0.1966(7) 0.0316(5) Uani 0.381(3) 1 d PD B 2
C30A C 0.3200(14) 1.0157(6) 0.1930(6) 0.0316(5) Uani 0.381(3) 1 d PD B 2
C31A C 0.3343(13) 1.0514(6) 0.2516(6) 0.0316(5) Uani 0.381(3) 1 d PD B 2
C32A C 0.4020(13) 1.1042(6) 0.2404(6) 0.0316(5) Uani 0.381(3) 1 d PD B 2
C33A C 0.4866(12) 1.1290(8) 0.2932(6) 0.0316(5) Uani 0.381(3) 1 d PD B 2
C34A C 0.4943(11) 1.1050(7) 0.3544(7) 0.0316(5) Uani 0.381(3) 1 d PD B 2
C35A C 0.6061(9) 1.1030(5) 0.4010(6) 0.0316(5) Uani 0.381(3) 1 d PD B 2
C36A C 0.7115(10) 1.1261(5) 0.3859(6) 0.0316(5) Uani 0.381(3) 1 d PD B 2
C37A C 0.8204(10) 1.0981(6) 0.4129(7) 0.0316(5) Uani 0.381(3) 1 d PD B 2
C38A C 0.8185(10) 1.0425(6) 0.4497(7) 0.0316(5) Uani 0.381(3) 1 d PD B 2
C39A C 0.9169(11) 1.0026(5) 0.4412(8) 0.0316(5) Uani 0.381(3) 1 d PD B 2
C40A C 0.9109(13) 0.9405(6) 0.4397(8) 0.0316(5) Uani 0.381(3) 1 d PD B 2
C41A C 0.9699(13) 0.9018(6) 0.3997(7) 0.0316(5) Uani 0.381(3) 1 d PD B 2
C42A C 0.9172(13) 0.8461(7) 0.3668(6) 0.0316(5) Uani 0.381(3) 1 d PD B 2
C43A C 0.9458(12) 0.8432(6) 0.3040(6) 0.0316(5) Uani 0.381(3) 1 d PD B 2
C44A C 0.8580(13) 0.8204(8) 0.2501(6) 0.0316(5) Uani 0.381(3) 1 d PD B 2
C45A C 0.8567(11) 0.8500(6) 0.1868(7) 0.0316(5) Uani 0.381(3) 1 d PD B 2
C46A C 0.7451(9) 0.8525(6) 0.1406(7) 0.0316(5) Uani 0.381(3) 1 d PD B 2
C47A C 0.7322(9) 0.9026(5) 0.0968(7) 0.0316(5) Uani 0.381(3) 1 d PD B 2
C48A C 0.6183(10) 0.9312(5) 0.0758(6) 0.0316(5) Uani 0.381(3) 1 d PD B 2
C49A C 0.5211(10) 0.9078(6) 0.0930(7) 0.0316(5) Uani 0.381(3) 1 d PD B 2
C50A C 0.4263(12) 0.9471(6) 0.1039(8) 0.0316(5) Uani 0.381(3) 1 d PD B 2
C51A C 0.4347(12) 1.0104(6) 0.1031(8) 0.0316(5) Uani 0.381(3) 1 d PD B 2
C52A C 0.3745(13) 1.0467(6) 0.1456(7) 0.0316(5) Uani 0.381(3) 1 d PD B 2
C53A C 0.4244(12) 1.1031(7) 0.1753(6) 0.0316(5) Uani 0.381(3) 1 d PD B 2
C54A C 0.5196(11) 1.1259(7) 0.1583(7) 0.0316(5) Uani 0.381(3) 1 d PD B 2
C55A C 0.6092(10) 1.1561(7) 0.2077(6) 0.0316(5) Uani 0.381(3) 1 d PD B 2
C56A C 0.5934(11) 1.1574(8) 0.2717(6) 0.0316(5) Uani 0.381(3) 1 d PD B 2
C57A C 0.7178(12) 1.1559(9) 0.3207(7) 0.0316(5) Uani 0.381(3) 1 d PD B 2
C58A C 0.8231(12) 1.1512(9) 0.2988(6) 0.0316(5) Uani 0.381(3) 1 d PD B 2
C59A C 0.9282(12) 1.1161(6) 0.3306(6) 0.0316(5) Uani 0.381(3) 1 d PD B 2
C60A C 0.9257(12) 1.0891(6) 0.3832(7) 0.0316(5) Uani 0.381(3) 1 d PD B 2
C61A C 0.9890(13) 1.0311(6) 0.3988(7) 0.0316(5) Uani 0.381(3) 1 d PD B 2
C62A C 1.0413(14) 0.9958(5) 0.3536(7) 0.0316(5) Uani 0.381(3) 1 d PD B 2
C63A C 1.0369(15) 0.9301(6) 0.3547(6) 0.0316(5) Uani 0.381(3) 1 d PD B 2
C64A C 1.0191(14) 0.8947(6) 0.2953(6) 0.0316(5) Uani 0.381(3) 1 d PD B 2
C65A C 1.0180(16) 0.9249(6) 0.2393(6) 0.0316(5) Uani 0.381(3) 1 d PD B 2
C66A C 0.9395(13) 0.8996(6) 0.1824(7) 0.0316(5) Uani 0.381(3) 1 d PD B 2
C67A C 0.9071(12) 0.9526(6) 0.1400(7) 0.0316(5) Uani 0.381(3) 1 d PD B 2
C68A C 0.8154(10) 0.9546(5) 0.1003(7) 0.0316(5) Uani 0.381(3) 1 d PD B 2
C69A C 0.7547(10) 1.0136(5) 0.0866(8) 0.0316(5) Uani 0.381(3) 1 d PD B 2
C70A C 0.6295(11) 0.9973(5) 0.0707(8) 0.0316(5) Uani 0.381(3) 1 d PD B 2
C71A C 0.5419(12) 1.0369(6) 0.0846(8) 0.0316(5) Uani 0.381(3) 1 d PD B 2
C72A C 0.5796(12) 1.0957(9) 0.1112(11) 0.0316(5) Uani 0.381(3) 1 d PD B 2
C73A C 0.7074(10) 1.1102(6) 0.1297(7) 0.0316(5) Uani 0.381(3) 1 d PD B 2
C74A C 0.7253(11) 1.1482(8) 0.1871(7) 0.0316(5) Uani 0.381(3) 1 d PD B 2
C75A C 0.8249(11) 1.1444(7) 0.2308(6) 0.0316(5) Uani 0.381(3) 1 d PD B 2
C76A C 0.9242(12) 1.1042(7) 0.2221(6) 0.0316(5) Uani 0.381(3) 1 d PD B 2
C77A C 0.9874(14) 1.0837(7) 0.2826(6) 0.0316(5) Uani 0.381(3) 1 d PD B 2
C78A C 1.0414(14) 1.0251(6) 0.2936(6) 0.0316(5) Uani 0.381(3) 1 d PD B 2
C79A C 1.029(2) 0.9913(6) 0.2340(7) 0.0316(5) Uani 0.381(3) 1 d PD B 2
C80A C 0.9630(13) 1.0094(6) 0.1712(7) 0.0316(5) Uani 0.381(3) 1 d PD B 2
C81A C 0.9088(13) 1.0661(6) 0.1661(8) 0.0316(5) Uani 0.381(3) 1 d PD B 2
C82A C 0.7929(12) 1.0678(7) 0.1186(8) 0.0316(5) Uani 0.381(3) 1 d PD B 2
C3B C 0.6195(11) 0.8666(8) 0.4316(12) 0.0348(7) Uani 0.349(3) 1 d PD B 3
C4B C 0.5811(13) 0.9289(6) 0.4451(12) 0.0348(7) Uani 0.349(3) 1 d PD B 3
C5B C 0.4656(16) 0.9505(6) 0.4108(11) 0.0348(7) Uani 0.349(3) 1 d PD B 3
C6B C 0.384(2) 0.9175(6) 0.3599(7) 0.0348(7) Uani 0.349(3) 1 d PD B 3
C7B C 0.4020(15) 0.8445(7) 0.2700(6) 0.0348(7) Uani 0.349(3) 1 d PD B 3
C8B C 0.4945(12) 0.8111(8) 0.2448(7) 0.0348(7) Uani 0.349(3) 1 d PD B 3
C9B C 0.6111(12) 0.7910(9) 0.2813(7) 0.0348(7) Uani 0.349(3) 1 d PD B 3
C10B C 0.6424(12) 0.7969(10) 0.3535(7) 0.0348(7) Uani 0.349(3) 1 d PD B 3
C11B C 0.7538(14) 0.8181(8) 0.3807(8) 0.0348(7) Uani 0.349(3) 1 d PD B 3
C13B C 0.8333(12) 0.9066(6) 0.4455(9) 0.0348(7) Uani 0.349(3) 1 d PD B 3
C14B C 0.7953(11) 0.9638(6) 0.4653(9) 0.0348(7) Uani 0.349(3) 1 d PD B 3
C15B C 0.6712(12) 0.9752(5) 0.4638(9) 0.0348(7) Uani 0.349(3) 1 d PD B 3
C16B C 0.6489(10) 1.0387(5) 0.4485(7) 0.0348(7) Uani 0.349(3) 1 d PD B 3
C17B C 0.5398(10) 1.0581(6) 0.4134(7) 0.0348(7) Uani 0.349(3) 1 d PD B 3
C18B C 0.4451(13) 1.0137(6) 0.3938(7) 0.0348(7) Uani 0.349(3) 1 d PD B 3
C19B C 0.3639(16) 1.0191(5) 0.3331(7) 0.0348(7) Uani 0.349(3) 1 d PD B 3
C21B C 0.3138(17) 0.9440(7) 0.2414(6) 0.0348(7) Uani 0.349(3) 1 d PD B 3
C22B C 0.3523(16) 0.8896(7) 0.2230(8) 0.0348(7) Uani 0.349(3) 1 d PD B 3
C23B C 0.4058(15) 0.8822(7) 0.1661(8) 0.0348(7) Uani 0.349(3) 1 d PD B 3
C24B C 0.4921(12) 0.8364(8) 0.1794(8) 0.0348(7) Uani 0.349(3) 1 d PD B 3
C25B C 0.5918(9) 0.8374(6) 0.1487(7) 0.0348(7) Uani 0.349(3) 1 d PD B 3
C26B C 0.6963(11) 0.8091(7) 0.1822(7) 0.0348(7) Uani 0.349(3) 1 d PD B 3
C27B C 0.7076(11) 0.7918(9) 0.2492(6) 0.0348(7) Uani 0.349(3) 1 d PD B 3
C28B C 0.8281(12) 0.8042(8) 0.2808(6) 0.0348(7) Uani 0.349(3) 1 d PD B 3
C29B C 0.8525(13) 0.8201(8) 0.3467(7) 0.0348(7) Uani 0.349(3) 1 d PD B 3
C30B C 0.9463(15) 0.8635(7) 0.3692(7) 0.0348(7) Uani 0.349(3) 1 d PD B 3
C31B C 0.9368(14) 0.9065(6) 0.4197(8) 0.0348(7) Uani 0.349(3) 1 d PD B 3
C32B C 0.9933(15) 0.9618(6) 0.4046(8) 0.0348(7) Uani 0.349(3) 1 d PD B 3
C33B C 0.9419(15) 1.0190(6) 0.4150(8) 0.0348(7) Uani 0.349(3) 1 d PD B 3
C34B C 0.8510(14) 1.0203(7) 0.4496(11) 0.0348(7) Uani 0.349(3) 1 d PD B 3
C35B C 0.7599(9) 1.0668(5) 0.4378(6) 0.0348(7) Uani 0.349(3) 1 d PD B 3
C36B C 0.7587(9) 1.1139(6) 0.3933(6) 0.0348(7) Uani 0.349(3) 1 d PD B 3
C37B C 0.6479(11) 1.1385(7) 0.3634(7) 0.0348(7) Uani 0.349(3) 1 d PD B 3
C38B C 0.5387(10) 1.1089(7) 0.3730(7) 0.0348(7) Uani 0.349(3) 1 d PD B 3
C39B C 0.4513(12) 1.1135(7) 0.3120(6) 0.0348(7) Uani 0.349(3) 1 d PD B 3
C40B C 0.3691(15) 1.0691(7) 0.2893(7) 0.0348(7) Uani 0.349(3) 1 d PD B 3
C41B C 0.3333(16) 1.0541(6) 0.2209(7) 0.0348(7) Uani 0.349(3) 1 d PD B 3
C42B C 0.3097(19) 0.9921(6) 0.1946(7) 0.0348(7) Uani 0.349(3) 1 d PD B 3
C43B C 0.3554(15) 0.9870(5) 0.1365(7) 0.0348(7) Uani 0.349(3) 1 d PD B 3
C44B C 0.4104(14) 0.9307(6) 0.1231(8) 0.0348(7) Uani 0.349(3) 1 d PD B 3
C45B C 0.5119(16) 0.9344(7) 0.0889(12) 0.0348(7) Uani 0.349(3) 1 d PD B 3
C46B C 0.5992(10) 0.8866(6) 0.1015(8) 0.0348(7) Uani 0.349(3) 1 d PD B 3
C47B C 0.7159(11) 0.9037(6) 0.0927(7) 0.0348(7) Uani 0.349(3) 1 d PD B 3
C48B C 0.8209(10) 0.8766(6) 0.1308(6) 0.0348(7) Uani 0.349(3) 1 d PD B 3
C49B C 0.8097(10) 0.8326(7) 0.1728(7) 0.0348(7) Uani 0.349(3) 1 d PD B 3
C50B C 0.8918(13) 0.8312(8) 0.2343(6) 0.0348(7) Uani 0.349(3) 1 d PD B 3
C51B C 0.9797(15) 0.8751(7) 0.2560(6) 0.0348(7) Uani 0.349(3) 1 d PD B 3
C52B C 1.0142(16) 0.8903(7) 0.3251(7) 0.0348(7) Uani 0.349(3) 1 d PD B 3
C53B C 1.042(2) 0.9522(6) 0.3470(8) 0.0348(7) Uani 0.349(3) 1 d PD B 3
C54B C 1.0539(16) 0.9945(6) 0.3052(6) 0.0348(7) Uani 0.349(3) 1 d PD B 3
C55B C 1.0154(15) 1.0562(6) 0.3167(7) 0.0348(7) Uani 0.349(3) 1 d PD B 3
C56B C 0.9594(15) 1.0690(7) 0.3684(8) 0.0348(7) Uani 0.349(3) 1 d PD B 3
C57B C 0.8608(13) 1.1201(8) 0.3558(8) 0.0348(7) Uani 0.349(3) 1 d PD B 3
C58B C 0.8375(14) 1.1448(10) 0.2947(6) 0.0348(7) Uani 0.349(3) 1 d PD B 3
C59B C 0.7158(11) 1.1656(8) 0.2658(6) 0.0348(7) Uani 0.349(3) 1 d PD B 3
C60B C 0.6311(11) 1.1606(9) 0.2961(6) 0.0348(7) Uani 0.349(3) 1 d PD B 3
C61B C 0.5067(12) 1.1463(8) 0.2649(7) 0.0348(7) Uani 0.349(3) 1 d PD B 3
C62B C 0.4854(13) 1.1308(8) 0.1967(7) 0.0348(7) Uani 0.349(3) 1 d PD B 3
C63B C 0.3913(16) 1.0869(7) 0.1748(7) 0.0348(7) Uani 0.349(3) 1 d PD B 3
C64B C 0.4021(14) 1.0453(6) 0.1227(8) 0.0348(7) Uani 0.349(3) 1 d PD B 3
C65B C 0.4935(13) 1.0485(6) 0.0906(9) 0.0348(7) Uani 0.349(3) 1 d PD B 3
C66B C 0.5473(12) 0.9941(6) 0.0695(9) 0.0348(7) Uani 0.349(3) 1 d PD B 3
C67B C 0.6756(11) 1.0058(6) 0.0726(9) 0.0348(7) Uani 0.349(3) 1 d PD B 3
C68B C 0.7501(11) 0.9666(6) 0.0798(8) 0.0348(7) Uani 0.349(3) 1 d PD B 3
C69B C 0.8716(13) 0.9793(6) 0.1170(8) 0.0348(7) Uani 0.349(3) 1 d PD B 3
C70B C 0.9151(13) 0.9227(6) 0.1473(8) 0.0348(7) Uani 0.349(3) 1 d PD B 3
C71B C 0.9906(16) 0.9229(7) 0.2086(7) 0.0348(7) Uani 0.349(3) 1 d PD B 3
C72B C 1.031(2) 0.9812(6) 0.2354(7) 0.0348(7) Uani 0.349(3) 1 d PD B 3
C73B C 0.9856(15) 1.0383(6) 0.2043(7) 0.0348(7) Uani 0.349(3) 1 d PD B 3
C74B C 0.9767(15) 1.0845(7) 0.2521(7) 0.0348(7) Uani 0.349(3) 1 d PD B 3
C75B C 0.8943(13) 1.1270(7) 0.2422(6) 0.0348(7) Uani 0.349(3) 1 d PD B 3
C76B C 0.8041(11) 1.1296(7) 0.1812(7) 0.0348(7) Uani 0.349(3) 1 d PD B 3
C77B C 0.6961(11) 1.1524(9) 0.1944(7) 0.0348(7) Uani 0.349(3) 1 d PD B 3
C78B C 0.5787(13) 1.1352(8) 0.1611(7) 0.0348(7) Uani 0.349(3) 1 d PD B 3
C79B C 0.5887(13) 1.0942(10) 0.1092(13) 0.0348(7) Uani 0.349(3) 1 d PD B 3
C80B C 0.6979(11) 1.0701(6) 0.0945(8) 0.0348(7) Uani 0.349(3) 1 d PD B 3
C81B C 0.8082(15) 1.0845(8) 0.1330(9) 0.0348(7) Uani 0.349(3) 1 d PD B 3
C82B C 0.9004(14) 1.0358(7) 0.1461(7) 0.0348(7) Uani 0.349(3) 1 d PD B 3
C11 C 0.432(2) 0.8036(7) 0.3855(11) 0.0300(9) Uani 0.270(4) 1 d PD B 4
C12 C 0.492(2) 0.7571(11) 0.4408(11) 0.0300(9) Uani 0.270(4) 1 d P B 4
H33 H 0.5795 0.7669 0.4547 0.036 Uiso 0.270(4) 1 calc PR B 4
C13 C 0.298(2) 0.7889(11) 0.3679(12) 0.0300(9) Uani 0.270(4) 1 d P B 4
H34 H 0.2588 0.8163 0.3317 0.036 Uiso 0.270(4) 1 calc PR B 4
C14 C 0.478(2) 0.6918(12) 0.4212(13) 0.0300(9) Uani 0.270(4) 1 d P B 4
H25 H 0.5106 0.6651 0.4586 0.036 Uiso 0.270(4) 1 calc PR B 4
H26 H 0.5214 0.6831 0.3855 0.036 Uiso 0.270(4) 1 calc PR B 4
C15 C 0.426(3) 0.7679(16) 0.5011(18) 0.0300(9) Uani 0.270(4) 1 d P B 4
H27 H 0.4625 0.7416 0.5381 0.036 Uiso 0.270(4) 1 calc PR B 4
H28 H 0.4360 0.8107 0.5156 0.036 Uiso 0.270(4) 1 calc PR B 4
C16 C 0.236(3) 0.7969(12) 0.4248(12) 0.0300(9) Uani 0.270(4) 1 d P B 4
H29 H 0.1492 0.7872 0.4111 0.036 Uiso 0.270(4) 1 calc PR B 4
H30 H 0.2429 0.8396 0.4398 0.036 Uiso 0.270(4) 1 calc PR B 4
C17 C 0.283(2) 0.7214(11) 0.3438(12) 0.0300(9) Uani 0.270(4) 1 d P B 4
H31 H 0.1965 0.7121 0.3285 0.036 Uiso 0.270(4) 1 calc PR B 4
H32 H 0.3242 0.7155 0.3069 0.036 Uiso 0.270(4) 1 calc PR B 4
C18 C 0.334(2) 0.6807(11) 0.3969(11) 0.0300(9) Uani 0.270(4) 1 d P B 4
H15 H 0.3211 0.6381 0.3806 0.036 Uiso 0.270(4) 1 calc PR B 4
C19 C 0.295(2) 0.7537(11) 0.4818(12) 0.0300(9) Uani 0.270(4) 1 d P B 4
H16 H 0.2546 0.7589 0.5199 0.036 Uiso 0.270(4) 1 calc PR B 4
C20 C 0.282(2) 0.6864(12) 0.4571(15) 0.0300(9) Uani 0.270(4) 1 d P B 4
H9 H 0.3243 0.6589 0.4913 0.036 Uiso 0.270(4) 1 calc PR B 4
H10 H 0.1957 0.6747 0.4473 0.036 Uiso 0.270(4) 1 calc PR B 4
C1C C 0.4611(16) 0.8694(7) 0.3987(10) 0.0300(9) Uani 0.270(4) 1 d PD B 4
C2C C 0.5045(12) 0.8025(10) 0.3330(7) 0.0300(9) Uani 0.270(4) 1 d PD B 4
C3C C 0.5794(13) 0.8896(7) 0.4396(11) 0.0300(9) Uani 0.270(4) 1 d PD B 4
C4C C 0.7059(15) 0.8731(8) 0.4393(10) 0.0300(9) Uani 0.270(4) 1 d PD B 4
C5C C 0.7209(15) 0.8265(9) 0.3929(9) 0.0300(9) Uani 0.270(4) 1 d PD B 4
C6C C 0.6303(13) 0.7988(13) 0.3419(8) 0.0300(9) Uani 0.270(4) 1 d PD B 4
C7C C 0.4388(16) 0.8265(9) 0.2649(8) 0.0300(9) Uani 0.270(4) 1 d PD B 4
C8C C 0.362(2) 0.8800(8) 0.2504(8) 0.0300(9) Uani 0.270(4) 1 d PD B 4
C9C C 0.3392(19) 0.9249(7) 0.2980(7) 0.0300(9) Uani 0.270(4) 1 d PD B 4
C11C C 0.4441(17) 0.9709(7) 0.4000(9) 0.0300(9) Uani 0.270(4) 1 d PD B 4
C12C C 0.5470(14) 0.9558(7) 0.4409(10) 0.0300(9) Uani 0.270(4) 1 d PD B 4
C13C C 0.6374(14) 1.0001(7) 0.4582(10) 0.0300(9) Uani 0.270(4) 1 d PD B 4
C14C C 0.7600(13) 0.9824(7) 0.4694(11) 0.0300(9) Uani 0.270(4) 1 d PD B 4
C15C C 0.7918(16) 0.9210(8) 0.4594(14) 0.0300(9) Uani 0.270(4) 1 d PD B 4
C16C C 0.9025(14) 0.9189(6) 0.4352(8) 0.0300(9) Uani 0.270(4) 1 d PD B 4
C17C C 0.9275(14) 0.8757(6) 0.3920(8) 0.0300(9) Uani 0.270(4) 1 d PD B 4
C18C C 0.8347(15) 0.8302(9) 0.3723(9) 0.0300(9) Uani 0.270(4) 1 d PD B 4
C19C C 0.8132(14) 0.8061(10) 0.3081(8) 0.0300(9) Uani 0.270(4) 1 d PD B 4
C20C C 0.6894(13) 0.7914(10) 0.2903(7) 0.0300(9) Uani 0.270(4) 1 d PD B 4
C21C C 0.6222(14) 0.7976(12) 0.2225(8) 0.0300(9) Uani 0.270(4) 1 d PD B 4
C22C C 0.5077(16) 0.8183(9) 0.2150(9) 0.0300(9) Uani 0.270(4) 1 d PD B 4
C23C C 0.4598(18) 0.8595(9) 0.1624(9) 0.0300(9) Uani 0.270(4) 1 d PD B 4
C24C C 0.3755(18) 0.8963(6) 0.1840(9) 0.0300(9) Uani 0.270(4) 1 d PD B 4
C25C C 0.3551(17) 0.9568(5) 0.1632(8) 0.0300(9) Uani 0.270(4) 1 d PD B 4
C26C C 0.3133(19) 0.9985(6) 0.2040(7) 0.0300(9) Uani 0.270(4) 1 d PD B 4
C27C C 0.315(2) 0.9822(6) 0.2706(6) 0.0300(9) Uani 0.270(4) 1 d PD B 4
C28C C 0.349(2) 1.0348(7) 0.3093(7) 0.0300(9) Uani 0.270(4) 1 d PD B 4
C29C C 0.4148(17) 1.0304(7) 0.3729(9) 0.0300(9) Uani 0.270(4) 1 d PD B 4
C30C C 0.5029(14) 1.0766(8) 0.3960(9) 0.0300(9) Uani 0.270(4) 1 d PD B 4
C31C C 0.6144(14) 1.0595(8) 0.4377(11) 0.0300(9) Uani 0.270(4) 1 d PD B 4
C32C C 0.7073(13) 1.0994(8) 0.4244(9) 0.0300(9) Uani 0.270(4) 1 d PD B 4
C33C C 0.8257(15) 1.0778(8) 0.4255(10) 0.0300(9) Uani 0.270(4) 1 d PD B 4
C34C C 0.8524(19) 1.0206(7) 0.4501(13) 0.0300(9) Uani 0.270(4) 1 d PD B 4
C35C C 0.9401(13) 0.9817(6) 0.4293(7) 0.0300(9) Uani 0.270(4) 1 d PD B 4
C36C C 1.0050(16) 0.9992(5) 0.3824(7) 0.0300(9) Uani 0.270(4) 1 d PD B 4
C37C C 1.043(2) 0.9541(7) 0.3441(8) 0.0300(9) Uani 0.270(4) 1 d PD B 4
C38C C 1.0018(16) 0.8924(6) 0.3489(7) 0.0300(9) Uani 0.270(4) 1 d PD B 4
C39C C 0.9814(18) 0.8655(8) 0.2840(7) 0.0300(9) Uani 0.270(4) 1 d PD B 4
C40C C 0.8871(17) 0.8267(10) 0.2638(7) 0.0300(9) Uani 0.270(4) 1 d PD B 4
C41C C 0.8256(14) 0.8248(9) 0.1963(8) 0.0300(9) Uani 0.270(4) 1 d PD B 4
C42C C 0.6949(13) 0.8150(11) 0.1765(9) 0.0300(9) Uani 0.270(4) 1 d PD B 4
C43C C 0.6478(13) 0.8525(8) 0.1225(9) 0.0300(9) Uani 0.270(4) 1 d PD B 4
C44C C 0.5297(15) 0.8784(8) 0.1176(10) 0.0300(9) Uani 0.270(4) 1 d PD B 4
C45C C 0.508(2) 0.9405(7) 0.0919(14) 0.0300(9) Uani 0.270(4) 1 d PD B 4
C46C C 0.4192(16) 0.9781(6) 0.1123(8) 0.0300(9) Uani 0.270(4) 1 d PD B 4
C47C C 0.4417(16) 1.0415(7) 0.1096(8) 0.0300(9) Uani 0.270(4) 1 d PD B 4
C48C C 0.4051(14) 1.0823(6) 0.1550(7) 0.0300(9) Uani 0.270(4) 1 d PD B 4
C49C C 0.3460(17) 1.0611(6) 0.1993(7) 0.0300(9) Uani 0.270(4) 1 d PD B 4
C50C C 0.3661(18) 1.0831(7) 0.2650(7) 0.0300(9) Uani 0.270(4) 1 d PD B 4
C51C C 0.4577(17) 1.1255(10) 0.2847(7) 0.0300(9) Uani 0.270(4) 1 d PD B 4
C52C C 0.5242(15) 1.1237(9) 0.3519(8) 0.0300(9) Uani 0.270(4) 1 d PD B 4
C53C C 0.6493(14) 1.1402(10) 0.3746(8) 0.0300(9) Uani 0.270(4) 1 d PD B 4
C54C C 0.7024(14) 1.1605(12) 0.3290(8) 0.0300(9) Uani 0.270(4) 1 d PD B 4
C55C C 0.8288(14) 1.1467(9) 0.3303(8) 0.0300(9) Uani 0.270(4) 1 d PD B 4
C56C C 0.8878(18) 1.1045(9) 0.3745(9) 0.0300(9) Uani 0.270(4) 1 d PD B 4
C57C C 0.9835(19) 1.0623(7) 0.3518(9) 0.0300(9) Uani 0.270(4) 1 d PD B 4
C58C C 1.007(2) 1.0699(8) 0.2909(7) 0.0300(9) Uani 0.270(4) 1 d PD B 4
C59C C 1.0342(19) 1.0177(6) 0.2524(7) 0.0300(9) Uani 0.270(4) 1 d PD B 4
C60C C 1.0487(19) 0.9650(6) 0.2756(7) 0.0300(9) Uani 0.270(4) 1 d PD B 4
C61C C 1.009(2) 0.9102(7) 0.2374(7) 0.0300(9) Uani 0.270(4) 1 d PD B 4
C62C C 0.9426(19) 0.9187(7) 0.1718(9) 0.0300(9) Uani 0.270(4) 1 d PD B 4
C63C C 0.8571(14) 0.8703(8) 0.1517(9) 0.0300(9) Uani 0.270(4) 1 d PD B 4
C64C C 0.7472(14) 0.8863(8) 0.1071(10) 0.0300(9) Uani 0.270(4) 1 d PD B 4
C65C C 0.7278(13) 0.9414(7) 0.0795(10) 0.0300(9) Uani 0.270(4) 1 d PD B 4
C66C C 0.6081(13) 0.9675(7) 0.0677(10) 0.0300(9) Uani 0.270(4) 1 d PD B 4
C67C C 0.6227(13) 1.0335(7) 0.0755(10) 0.0300(9) Uani 0.270(4) 1 d PD B 4
C68C C 0.5533(14) 1.0669(7) 0.0942(10) 0.0300(9) Uani 0.270(4) 1 d PD B 4
C69C C 0.5863(13) 1.1206(8) 0.1358(9) 0.0300(9) Uani 0.270(4) 1 d PD B 4
C70C C 0.4953(15) 1.1301(9) 0.1739(8) 0.0300(9) Uani 0.270(4) 1 d PD B 4
C71C C 0.5264(15) 1.1504(10) 0.2381(8) 0.0300(9) Uani 0.270(4) 1 d PD B 4
C72C C 0.6489(13) 1.1698(10) 0.2602(7) 0.0300(9) Uani 0.270(4) 1 d PD B 4
C73C C 0.7395(14) 1.1600(10) 0.2204(7) 0.0300(9) Uani 0.270(4) 1 d PD B 4
C74C C 0.8520(14) 1.1458(9) 0.2634(8) 0.0300(9) Uani 0.270(4) 1 d PD B 4
C75C C 0.9335(17) 1.1104(8) 0.2465(7) 0.0300(9) Uani 0.270(4) 1 d PD B 4
C76C C 0.9101(17) 1.0843(8) 0.1804(8) 0.0300(9) Uani 0.270(4) 1 d PD B 4
C77C C 0.970(2) 1.0283(7) 0.1839(8) 0.0300(9) Uani 0.270(4) 1 d PD B 4
C78C C 0.9260(17) 0.9773(7) 0.1440(9) 0.0300(9) Uani 0.270(4) 1 d PD B 4
C79C C 0.8168(14) 0.9901(7) 0.0985(10) 0.0300(9) Uani 0.270(4) 1 d PD B 4
C80C C 0.7538(13) 1.0470(7) 0.0944(10) 0.0300(9) Uani 0.270(4) 1 d PD B 4
C81C C 0.7983(16) 1.0936(11) 0.1369(10) 0.0300(9) Uani 0.270(4) 1 d PD B 4
C82C C 0.7078(13) 1.1329(9) 0.1589(8) 0.0300(9) Uani 0.270(4) 1 d PD B 4
C1S C 0.5000 0.5000 0.5000 0.102(5) Uani 1 2 d SU . .
C2S C 0.1120(17) 0.2664(10) 0.4869(8) 0.048(3) Uani 0.50 1 d PU C 5
C3S C 0.2912(14) 0.2302(8) 0.3508(9) 0.050(3) Uani 0.50 1 d PU D 5
C1T C 0.2908(10) 0.2729(7) 0.3811(7) 0.055(3) Uani 0.50 1 d PDU E 6
C2T C 0.2864(11) 0.3164(7) 0.4281(7) 0.060(3) Uani 0.50 1 d PDU E 6
H2T H 0.3408 0.3496 0.4317 0.072 Uiso 0.25 1 calc PR E 6
C3T C 0.2054(14) 0.3140(8) 0.4708(7) 0.060(3) Uani 0.50 1 d PDU E 6
H3T H 0.2045 0.3449 0.5023 0.072 Uiso 0.50 1 calc PR E 6
C4T C 0.1268(15) 0.2654(10) 0.4656(8) 0.064(3) Uani 0.50 1 d PDU E 6
C5T C 0.1294(13) 0.2209(8) 0.4186(8) 0.070(4) Uani 0.50 1 d PDU E 6
H5T H 0.0753 0.1876 0.4147 0.084 Uiso 0.50 1 calc PR E 6
C6T C 0.2123(12) 0.2254(7) 0.3771(7) 0.063(3) Uani 0.50 1 d PDU E 6
H6T H 0.2138 0.1946 0.3455 0.076 Uiso 0.25 1 calc PR E 6
Cl1T Cl 0.0240(6) 0.2568(5) 0.5115(4) 0.110(3) Uani 0.50 1 d PDU E 6
Cl2T Cl 0.3780(14) 0.2763(9) 0.3362(8) 0.059(3) Uani 0.50 1 d PDU E 6
Cl3T Cl 0.3738(8) 0.3730(4) 0.4348(5) 0.060(2) Uani 0.25 1 d PDU F 6
Cl4T Cl 0.2018(9) 0.1769(5) 0.3304(6) 0.061(2) Uani 0.25 1 d PDU G 6
S1 S 0.3907(5) 0.4500(4) 0.4621(2) 0.086(2) Uani 0.50 1 d PU H 5
S2 S 0.3861(4) 0.5247(3) 0.45225(19) 0.0651(15) Uani 0.50 1 d PU H 4
S3 S -0.0015(3) 0.22380(19) 0.4720(2) 0.0364(8) Uani 0.50 1 d PU C 5
S4 S 0.2228(4) 0.30798(19) 0.49818(19) 0.0397(8) Uani 0.50 1 d PU C 5
S5 S 0.2146(7) 0.1774(3) 0.3713(5) 0.097(3) Uani 0.50 1 d PU D 5
S6 S 0.3834(13) 0.2839(10) 0.3327(10) 0.056(3) Uani 0.50 1 d PU D 5

loop_
_atom_site_aniso_label
_atom_site_aniso_U_11
_atom_site_aniso_U_22
_atom_site_aniso_U_33
_atom_site_aniso_U_23
_atom_site_aniso_U_13
_atom_site_aniso_U_12
Gd1 0.01993(14) 0.01657(14) 0.02225(15) -0.00048(10) 0.00742(10) -0.00257(10)
C1 0.0296(8) 0.0302(9) 0.0362(9) 0.0058(7) 0.0098(6) -0.0030(6)
C2 0.0296(8) 0.0302(9) 0.0362(9) 0.0058(7) 0.0098(6) -0.0030(6)
C3 0.0296(8) 0.0302(9) 0.0362(9) 0.0058(7) 0.0098(6) -0.0030(6)
C4 0.0296(8) 0.0302(9) 0.0362(9) 0.0058(7) 0.0098(6) -0.0030(6)
C5 0.0296(8) 0.0302(9) 0.0362(9) 0.0058(7) 0.0098(6) -0.0030(6)
C6 0.0296(8) 0.0302(9) 0.0362(9) 0.0058(7) 0.0098(6) -0.0030(6)
C7 0.0296(8) 0.0302(9) 0.0362(9) 0.0058(7) 0.0098(6) -0.0030(6)
C8 0.0296(8) 0.0302(9) 0.0362(9) 0.0058(7) 0.0098(6) -0.0030(6)
C9 0.0296(8) 0.0302(9) 0.0362(9) 0.0058(7) 0.0098(6) -0.0030(6)
C10 0.0296(8) 0.0302(9) 0.0362(9) 0.0058(7) 0.0098(6) -0.0030(6)
C1A 0.0296(8) 0.0302(9) 0.0362(9) 0.0058(7) 0.0098(6) -0.0030(6)
C2A 0.0296(8) 0.0302(9) 0.0362(9) 0.0058(7) 0.0098(6) -0.0030(6)
C3A 0.0296(8) 0.0302(9) 0.0362(9) 0.0058(7) 0.0098(6) -0.0030(6)
C4A 0.0296(8) 0.0302(9) 0.0362(9) 0.0058(7) 0.0098(6) -0.0030(6)
C5A 0.0296(8) 0.0302(9) 0.0362(9) 0.0058(7) 0.0098(6) -0.0030(6)
C6A 0.0296(8) 0.0302(9) 0.0362(9) 0.0058(7) 0.0098(6) -0.0030(6)
C7A 0.0296(8) 0.0302(9) 0.0362(9) 0.0058(7) 0.0098(6) -0.0030(6)
C8A 0.0296(8) 0.0302(9) 0.0362(9) 0.0058(7) 0.0098(6) -0.0030(6)
C9A 0.0296(8) 0.0302(9) 0.0362(9) 0.0058(7) 0.0098(6) -0.0030(6)
C10A 0.0296(8) 0.0302(9) 0.0362(9) 0.0058(7) 0.0098(6) -0.0030(6)
C11A 0.0296(8) 0.0302(9) 0.0362(9) 0.0058(7) 0.0098(6) -0.0030(6)
C12A 0.0296(8) 0.0302(9) 0.0362(9) 0.0058(7) 0.0098(6) -0.0030(6)
C13A 0.0296(8) 0.0302(9) 0.0362(9) 0.0058(7) 0.0098(6) -0.0030(6)
C14A 0.0296(8) 0.0302(9) 0.0362(9) 0.0058(7) 0.0098(6) -0.0030(6)
C15A 0.0296(8) 0.0302(9) 0.0362(9) 0.0058(7) 0.0098(6) -0.0030(6)
C16A 0.0296(8) 0.0302(9) 0.0362(9) 0.0058(7) 0.0098(6) -0.0030(6)
C17A 0.0296(8) 0.0302(9) 0.0362(9) 0.0058(7) 0.0098(6) -0.0030(6)
C18A 0.0296(8) 0.0302(9) 0.0362(9) 0.0058(7) 0.0098(6) -0.0030(6)
C19A 0.0296(8) 0.0302(9) 0.0362(9) 0.0058(7) 0.0098(6) -0.0030(6)
C20A 0.0296(8) 0.0302(9) 0.0362(9) 0.0058(7) 0.0098(6) -0.0030(6)
C21A 0.0296(8) 0.0302(9) 0.0362(9) 0.0058(7) 0.0098(6) -0.0030(6)
C22A 0.0296(8) 0.0302(9) 0.0362(9) 0.0058(7) 0.0098(6) -0.0030(6)
C23A 0.0296(8) 0.0302(9) 0.0362(9) 0.0058(7) 0.0098(6) -0.0030(6)
C24A 0.0296(8) 0.0302(9) 0.0362(9) 0.0058(7) 0.0098(6) -0.0030(6)
C25A 0.0296(8) 0.0302(9) 0.0362(9) 0.0058(7) 0.0098(6) -0.0030(6)
C26A 0.0296(8) 0.0302(9) 0.0362(9) 0.0058(7) 0.0098(6) -0.0030(6)
C27A 0.0296(8) 0.0302(9) 0.0362(9) 0.0058(7) 0.0098(6) -0.0030(6)
C28A 0.0296(8) 0.0302(9) 0.0362(9) 0.0058(7) 0.0098(6) -0.0030(6)
C29A 0.0296(8) 0.0302(9) 0.0362(9) 0.0058(7) 0.0098(6) -0.0030(6)
C30A 0.0296(8) 0.0302(9) 0.0362(9) 0.0058(7) 0.0098(6) -0.0030(6)
C31A 0.0296(8) 0.0302(9) 0.0362(9) 0.0058(7) 0.0098(6) -0.0030(6)
C32A 0.0296(8) 0.0302(9) 0.0362(9) 0.0058(7) 0.0098(6) -0.0030(6)
C33A 0.0296(8) 0.0302(9) 0.0362(9) 0.0058(7) 0.0098(6) -0.0030(6)
C34A 0.0296(8) 0.0302(9) 0.0362(9) 0.0058(7) 0.0098(6) -0.0030(6)
C35A 0.0296(8) 0.0302(9) 0.0362(9) 0.0058(7) 0.0098(6) -0.0030(6)
C36A 0.0296(8) 0.0302(9) 0.0362(9) 0.0058(7) 0.0098(6) -0.0030(6)
C37A 0.0296(8) 0.0302(9) 0.0362(9) 0.0058(7) 0.0098(6) -0.0030(6)
C38A 0.0296(8) 0.0302(9) 0.0362(9) 0.0058(7) 0.0098(6) -0.0030(6)
C39A 0.0296(8) 0.0302(9) 0.0362(9) 0.0058(7) 0.0098(6) -0.0030(6)
C40A 0.0296(8) 0.0302(9) 0.0362(9) 0.0058(7) 0.0098(6) -0.0030(6)
C41A 0.0296(8) 0.0302(9) 0.0362(9) 0.0058(7) 0.0098(6) -0.0030(6)
C42A 0.0296(8) 0.0302(9) 0.0362(9) 0.0058(7) 0.0098(6) -0.0030(6)
C43A 0.0296(8) 0.0302(9) 0.0362(9) 0.0058(7) 0.0098(6) -0.0030(6)
C44A 0.0296(8) 0.0302(9) 0.0362(9) 0.0058(7) 0.0098(6) -0.0030(6)
C45A 0.0296(8) 0.0302(9) 0.0362(9) 0.0058(7) 0.0098(6) -0.0030(6)
C46A 0.0296(8) 0.0302(9) 0.0362(9) 0.0058(7) 0.0098(6) -0.0030(6)
C47A 0.0296(8) 0.0302(9) 0.0362(9) 0.0058(7) 0.0098(6) -0.0030(6)
C48A 0.0296(8) 0.0302(9) 0.0362(9) 0.0058(7) 0.0098(6) -0.0030(6)
C49A 0.0296(8) 0.0302(9) 0.0362(9) 0.0058(7) 0.0098(6) -0.0030(6)
C50A 0.0296(8) 0.0302(9) 0.0362(9) 0.0058(7) 0.0098(6) -0.0030(6)
C51A 0.0296(8) 0.0302(9) 0.0362(9) 0.0058(7) 0.0098(6) -0.0030(6)
C52A 0.0296(8) 0.0302(9) 0.0362(9) 0.0058(7) 0.0098(6) -0.0030(6)
C53A 0.0296(8) 0.0302(9) 0.0362(9) 0.0058(7) 0.0098(6) -0.0030(6)
C54A 0.0296(8) 0.0302(9) 0.0362(9) 0.0058(7) 0.0098(6) -0.0030(6)
C55A 0.0296(8) 0.0302(9) 0.0362(9) 0.0058(7) 0.0098(6) -0.0030(6)
C56A 0.0296(8) 0.0302(9) 0.0362(9) 0.0058(7) 0.0098(6) -0.0030(6)
C57A 0.0296(8) 0.0302(9) 0.0362(9) 0.0058(7) 0.0098(6) -0.0030(6)
C58A 0.0296(8) 0.0302(9) 0.0362(9) 0.0058(7) 0.0098(6) -0.0030(6)
C59A 0.0296(8) 0.0302(9) 0.0362(9) 0.0058(7) 0.0098(6) -0.0030(6)
C60A 0.0296(8) 0.0302(9) 0.0362(9) 0.0058(7) 0.0098(6) -0.0030(6)
C61A 0.0296(8) 0.0302(9) 0.0362(9) 0.0058(7) 0.0098(6) -0.0030(6)
C62A 0.0296(8) 0.0302(9) 0.0362(9) 0.0058(7) 0.0098(6) -0.0030(6)
C63A 0.0296(8) 0.0302(9) 0.0362(9) 0.0058(7) 0.0098(6) -0.0030(6)
C64A 0.0296(8) 0.0302(9) 0.0362(9) 0.0058(7) 0.0098(6) -0.0030(6)
C65A 0.0296(8) 0.0302(9) 0.0362(9) 0.0058(7) 0.0098(6) -0.0030(6)
C66A 0.0296(8) 0.0302(9) 0.0362(9) 0.0058(7) 0.0098(6) -0.0030(6)
C67A 0.0296(8) 0.0302(9) 0.0362(9) 0.0058(7) 0.0098(6) -0.0030(6)
C68A 0.0296(8) 0.0302(9) 0.0362(9) 0.0058(7) 0.0098(6) -0.0030(6)
C69A 0.0296(8) 0.0302(9) 0.0362(9) 0.0058(7) 0.0098(6) -0.0030(6)
C70A 0.0296(8) 0.0302(9) 0.0362(9) 0.0058(7) 0.0098(6) -0.0030(6)
C71A 0.0296(8) 0.0302(9) 0.0362(9) 0.0058(7) 0.0098(6) -0.0030(6)
C72A 0.0296(8) 0.0302(9) 0.0362(9) 0.0058(7) 0.0098(6) -0.0030(6)
C73A 0.0296(8) 0.0302(9) 0.0362(9) 0.0058(7) 0.0098(6) -0.0030(6)
C74A 0.0296(8) 0.0302(9) 0.0362(9) 0.0058(7) 0.0098(6) -0.0030(6)
C75A 0.0296(8) 0.0302(9) 0.0362(9) 0.0058(7) 0.0098(6) -0.0030(6)
C76A 0.0296(8) 0.0302(9) 0.0362(9) 0.0058(7) 0.0098(6) -0.0030(6)
C77A 0.0296(8) 0.0302(9) 0.0362(9) 0.0058(7) 0.0098(6) -0.0030(6)
C78A 0.0296(8) 0.0302(9) 0.0362(9) 0.0058(7) 0.0098(6) -0.0030(6)
C79A 0.0296(8) 0.0302(9) 0.0362(9) 0.0058(7) 0.0098(6) -0.0030(6)
C80A 0.0296(8) 0.0302(9) 0.0362(9) 0.0058(7) 0.0098(6) -0.0030(6)
C81A 0.0296(8) 0.0302(9) 0.0362(9) 0.0058(7) 0.0098(6) -0.0030(6)
C82A 0.0296(8) 0.0302(9) 0.0362(9) 0.0058(7) 0.0098(6) -0.0030(6)
C3B 0.0363(14) 0.0343(14) 0.0368(14) 0.0055(10) 0.0147(10) 0.0004(10)
C4B 0.0363(14) 0.0343(14) 0.0368(14) 0.0055(10) 0.0147(10) 0.0004(10)
C5B 0.0363(14) 0.0343(14) 0.0368(14) 0.0055(10) 0.0147(10) 0.0004(10)
C6B 0.0363(14) 0.0343(14) 0.0368(14) 0.0055(10) 0.0147(10) 0.0004(10)
C7B 0.0363(14) 0.0343(14) 0.0368(14) 0.0055(10) 0.0147(10) 0.0004(10)
C8B 0.0363(14) 0.0343(14) 0.0368(14) 0.0055(10) 0.0147(10) 0.0004(10)
C9B 0.0363(14) 0.0343(14) 0.0368(14) 0.0055(10) 0.0147(10) 0.0004(10)
C10B 0.0363(14) 0.0343(14) 0.0368(14) 0.0055(10) 0.0147(10) 0.0004(10)
C11B 0.0363(14) 0.0343(14) 0.0368(14) 0.0055(10) 0.0147(10) 0.0004(10)
C13B 0.0363(14) 0.0343(14) 0.0368(14) 0.0055(10) 0.0147(10) 0.0004(10)
C14B 0.0363(14) 0.0343(14) 0.0368(14) 0.0055(10) 0.0147(10) 0.0004(10)
C15B 0.0363(14) 0.0343(14) 0.0368(14) 0.0055(10) 0.0147(10) 0.0004(10)
C16B 0.0363(14) 0.0343(14) 0.0368(14) 0.0055(10) 0.0147(10) 0.0004(10)
C17B 0.0363(14) 0.0343(14) 0.0368(14) 0.0055(10) 0.0147(10) 0.0004(10)
C18B 0.0363(14) 0.0343(14) 0.0368(14) 0.0055(10) 0.0147(10) 0.0004(10)
C19B 0.0363(14) 0.0343(14) 0.0368(14) 0.0055(10) 0.0147(10) 0.0004(10)
C21B 0.0363(14) 0.0343(14) 0.0368(14) 0.0055(10) 0.0147(10) 0.0004(10)
C22B 0.0363(14) 0.0343(14) 0.0368(14) 0.0055(10) 0.0147(10) 0.0004(10)
C23B 0.0363(14) 0.0343(14) 0.0368(14) 0.0055(10) 0.0147(10) 0.0004(10)
C24B 0.0363(14) 0.0343(14) 0.0368(14) 0.0055(10) 0.0147(10) 0.0004(10)
C25B 0.0363(14) 0.0343(14) 0.0368(14) 0.0055(10) 0.0147(10) 0.0004(10)
C26B 0.0363(14) 0.0343(14) 0.0368(14) 0.0055(10) 0.0147(10) 0.0004(10)
C27B 0.0363(14) 0.0343(14) 0.0368(14) 0.0055(10) 0.0147(10) 0.0004(10)
C28B 0.0363(14) 0.0343(14) 0.0368(14) 0.0055(10) 0.0147(10) 0.0004(10)
C29B 0.0363(14) 0.0343(14) 0.0368(14) 0.0055(10) 0.0147(10) 0.0004(10)
C30B 0.0363(14) 0.0343(14) 0.0368(14) 0.0055(10) 0.0147(10) 0.0004(10)
C31B 0.0363(14) 0.0343(14) 0.0368(14) 0.0055(10) 0.0147(10) 0.0004(10)
C32B 0.0363(14) 0.0343(14) 0.0368(14) 0.0055(10) 0.0147(10) 0.0004(10)
C33B 0.0363(14) 0.0343(14) 0.0368(14) 0.0055(10) 0.0147(10) 0.0004(10)
C34B 0.0363(14) 0.0343(14) 0.0368(14) 0.0055(10) 0.0147(10) 0.0004(10)
C35B 0.0363(14) 0.0343(14) 0.0368(14) 0.0055(10) 0.0147(10) 0.0004(10)
C36B 0.0363(14) 0.0343(14) 0.0368(14) 0.0055(10) 0.0147(10) 0.0004(10)
C37B 0.0363(14) 0.0343(14) 0.0368(14) 0.0055(10) 0.0147(10) 0.0004(10)
C38B 0.0363(14) 0.0343(14) 0.0368(14) 0.0055(10) 0.0147(10) 0.0004(10)
C39B 0.0363(14) 0.0343(14) 0.0368(14) 0.0055(10) 0.0147(10) 0.0004(10)
C40B 0.0363(14) 0.0343(14) 0.0368(14) 0.0055(10) 0.0147(10) 0.0004(10)
C41B 0.0363(14) 0.0343(14) 0.0368(14) 0.0055(10) 0.0147(10) 0.0004(10)
C42B 0.0363(14) 0.0343(14) 0.0368(14) 0.0055(10) 0.0147(10) 0.0004(10)
C43B 0.0363(14) 0.0343(14) 0.0368(14) 0.0055(10) 0.0147(10) 0.0004(10)
C44B 0.0363(14) 0.0343(14) 0.0368(14) 0.0055(10) 0.0147(10) 0.0004(10)
C45B 0.0363(14) 0.0343(14) 0.0368(14) 0.0055(10) 0.0147(10) 0.0004(10)
C46B 0.0363(14) 0.0343(14) 0.0368(14) 0.0055(10) 0.0147(10) 0.0004(10)
C47B 0.0363(14) 0.0343(14) 0.0368(14) 0.0055(10) 0.0147(10) 0.0004(10)
C48B 0.0363(14) 0.0343(14) 0.0368(14) 0.0055(10) 0.0147(10) 0.0004(10)
C49B 0.0363(14) 0.0343(14) 0.0368(14) 0.0055(10) 0.0147(10) 0.0004(10)
C50B 0.0363(14) 0.0343(14) 0.0368(14) 0.0055(10) 0.0147(10) 0.0004(10)
C51B 0.0363(14) 0.0343(14) 0.0368(14) 0.0055(10) 0.0147(10) 0.0004(10)
C52B 0.0363(14) 0.0343(14) 0.0368(14) 0.0055(10) 0.0147(10) 0.0004(10)
C53B 0.0363(14) 0.0343(14) 0.0368(14) 0.0055(10) 0.0147(10) 0.0004(10)
C54B 0.0363(14) 0.0343(14) 0.0368(14) 0.0055(10) 0.0147(10) 0.0004(10)
C55B 0.0363(14) 0.0343(14) 0.0368(14) 0.0055(10) 0.0147(10) 0.0004(10)
C56B 0.0363(14) 0.0343(14) 0.0368(14) 0.0055(10) 0.0147(10) 0.0004(10)
C57B 0.0363(14) 0.0343(14) 0.0368(14) 0.0055(10) 0.0147(10) 0.0004(10)
C58B 0.0363(14) 0.0343(14) 0.0368(14) 0.0055(10) 0.0147(10) 0.0004(10)
C59B 0.0363(14) 0.0343(14) 0.0368(14) 0.0055(10) 0.0147(10) 0.0004(10)
C60B 0.0363(14) 0.0343(14) 0.0368(14) 0.0055(10) 0.0147(10) 0.0004(10)
C61B 0.0363(14) 0.0343(14) 0.0368(14) 0.0055(10) 0.0147(10) 0.0004(10)
C62B 0.0363(14) 0.0343(14) 0.0368(14) 0.0055(10) 0.0147(10) 0.0004(10)
C63B 0.0363(14) 0.0343(14) 0.0368(14) 0.0055(10) 0.0147(10) 0.0004(10)
C64B 0.0363(14) 0.0343(14) 0.0368(14) 0.0055(10) 0.0147(10) 0.0004(10)
C65B 0.0363(14) 0.0343(14) 0.0368(14) 0.0055(10) 0.0147(10) 0.0004(10)
C66B 0.0363(14) 0.0343(14) 0.0368(14) 0.0055(10) 0.0147(10) 0.0004(10)
C67B 0.0363(14) 0.0343(14) 0.0368(14) 0.0055(10) 0.0147(10) 0.0004(10)
C68B 0.0363(14) 0.0343(14) 0.0368(14) 0.0055(10) 0.0147(10) 0.0004(10)
C69B 0.0363(14) 0.0343(14) 0.0368(14) 0.0055(10) 0.0147(10) 0.0004(10)
C70B 0.0363(14) 0.0343(14) 0.0368(14) 0.0055(10) 0.0147(10) 0.0004(10)
C71B 0.0363(14) 0.0343(14) 0.0368(14) 0.0055(10) 0.0147(10) 0.0004(10)
C72B 0.0363(14) 0.0343(14) 0.0368(14) 0.0055(10) 0.0147(10) 0.0004(10)
C73B 0.0363(14) 0.0343(14) 0.0368(14) 0.0055(10) 0.0147(10) 0.0004(10)
C74B 0.0363(14) 0.0343(14) 0.0368(14) 0.0055(10) 0.0147(10) 0.0004(10)
C75B 0.0363(14) 0.0343(14) 0.0368(14) 0.0055(10) 0.0147(10) 0.0004(10)
C76B 0.0363(14) 0.0343(14) 0.0368(14) 0.0055(10) 0.0147(10) 0.0004(10)
C77B 0.0363(14) 0.0343(14) 0.0368(14) 0.0055(10) 0.0147(10) 0.0004(10)
C78B 0.0363(14) 0.0343(14) 0.0368(14) 0.0055(10) 0.0147(10) 0.0004(10)
C79B 0.0363(14) 0.0343(14) 0.0368(14) 0.0055(10) 0.0147(10) 0.0004(10)
C80B 0.0363(14) 0.0343(14) 0.0368(14) 0.0055(10) 0.0147(10) 0.0004(10)
C81B 0.0363(14) 0.0343(14) 0.0368(14) 0.0055(10) 0.0147(10) 0.0004(10)
C82B 0.0363(14) 0.0343(14) 0.0368(14) 0.0055(10) 0.0147(10) 0.0004(10)
C11 0.0338(16) 0.0272(15) 0.0305(15) 0.0029(10) 0.0101(11) -0.0006(11)
C12 0.0338(16) 0.0272(15) 0.0305(15) 0.0029(10) 0.0101(11) -0.0006(11)
C13 0.0338(16) 0.0272(15) 0.0305(15) 0.0029(10) 0.0101(11) -0.0006(11)
C14 0.0338(16) 0.0272(15) 0.0305(15) 0.0029(10) 0.0101(11) -0.0006(11)
C15 0.0338(16) 0.0272(15) 0.0305(15) 0.0029(10) 0.0101(11) -0.0006(11)
C16 0.0338(16) 0.0272(15) 0.0305(15) 0.0029(10) 0.0101(11) -0.0006(11)
C17 0.0338(16) 0.0272(15) 0.0305(15) 0.0029(10) 0.0101(11) -0.0006(11)
C18 0.0338(16) 0.0272(15) 0.0305(15) 0.0029(10) 0.0101(11) -0.0006(11)
C19 0.0338(16) 0.0272(15) 0.0305(15) 0.0029(10) 0.0101(11) -0.0006(11)
C20 0.0338(16) 0.0272(15) 0.0305(15) 0.0029(10) 0.0101(11) -0.0006(11)
C1C 0.0338(16) 0.0272(15) 0.0305(15) 0.0029(10) 0.0101(11) -0.0006(11)
C2C 0.0338(16) 0.0272(15) 0.0305(15) 0.0029(10) 0.0101(11) -0.0006(11)
C3C 0.0338(16) 0.0272(15) 0.0305(15) 0.0029(10) 0.0101(11) -0.0006(11)
C4C 0.0338(16) 0.0272(15) 0.0305(15) 0.0029(10) 0.0101(11) -0.0006(11)
C5C 0.0338(16) 0.0272(15) 0.0305(15) 0.0029(10) 0.0101(11) -0.0006(11)
C6C 0.0338(16) 0.0272(15) 0.0305(15) 0.0029(10) 0.0101(11) -0.0006(11)
C7C 0.0338(16) 0.0272(15) 0.0305(15) 0.0029(10) 0.0101(11) -0.0006(11)
C8C 0.0338(16) 0.0272(15) 0.0305(15) 0.0029(10) 0.0101(11) -0.0006(11)
C9C 0.0338(16) 0.0272(15) 0.0305(15) 0.0029(10) 0.0101(11) -0.0006(11)
C11C 0.0338(16) 0.0272(15) 0.0305(15) 0.0029(10) 0.0101(11) -0.0006(11)
C12C 0.0338(16) 0.0272(15) 0.0305(15) 0.0029(10) 0.0101(11) -0.0006(11)
C13C 0.0338(16) 0.0272(15) 0.0305(15) 0.0029(10) 0.0101(11) -0.0006(11)
C14C 0.0338(16) 0.0272(15) 0.0305(15) 0.0029(10) 0.0101(11) -0.0006(11)
C15C 0.0338(16) 0.0272(15) 0.0305(15) 0.0029(10) 0.0101(11) -0.0006(11)
C16C 0.0338(16) 0.0272(15) 0.0305(15) 0.0029(10) 0.0101(11) -0.0006(11)
C17C 0.0338(16) 0.0272(15) 0.0305(15) 0.0029(10) 0.0101(11) -0.0006(11)
C18C 0.0338(16) 0.0272(15) 0.0305(15) 0.0029(10) 0.0101(11) -0.0006(11)
C19C 0.0338(16) 0.0272(15) 0.0305(15) 0.0029(10) 0.0101(11) -0.0006(11)
C20C 0.0338(16) 0.0272(15) 0.0305(15) 0.0029(10) 0.0101(11) -0.0006(11)
C21C 0.0338(16) 0.0272(15) 0.0305(15) 0.0029(10) 0.0101(11) -0.0006(11)
C22C 0.0338(16) 0.0272(15) 0.0305(15) 0.0029(10) 0.0101(11) -0.0006(11)
C23C 0.0338(16) 0.0272(15) 0.0305(15) 0.0029(10) 0.0101(11) -0.0006(11)
C24C 0.0338(16) 0.0272(15) 0.0305(15) 0.0029(10) 0.0101(11) -0.0006(11)
C25C 0.0338(16) 0.0272(15) 0.0305(15) 0.0029(10) 0.0101(11) -0.0006(11)
C26C 0.0338(16) 0.0272(15) 0.0305(15) 0.0029(10) 0.0101(11) -0.0006(11)
C27C 0.0338(16) 0.0272(15) 0.0305(15) 0.0029(10) 0.0101(11) -0.0006(11)
C28C 0.0338(16) 0.0272(15) 0.0305(15) 0.0029(10) 0.0101(11) -0.0006(11)
C29C 0.0338(16) 0.0272(15) 0.0305(15) 0.0029(10) 0.0101(11) -0.0006(11)
C30C 0.0338(16) 0.0272(15) 0.0305(15) 0.0029(10) 0.0101(11) -0.0006(11)
C31C 0.0338(16) 0.0272(15) 0.0305(15) 0.0029(10) 0.0101(11) -0.0006(11)
C32C 0.0338(16) 0.0272(15) 0.0305(15) 0.0029(10) 0.0101(11) -0.0006(11)
C33C 0.0338(16) 0.0272(15) 0.0305(15) 0.0029(10) 0.0101(11) -0.0006(11)
C34C 0.0338(16) 0.0272(15) 0.0305(15) 0.0029(10) 0.0101(11) -0.0006(11)
C35C 0.0338(16) 0.0272(15) 0.0305(15) 0.0029(10) 0.0101(11) -0.0006(11)
C36C 0.0338(16) 0.0272(15) 0.0305(15) 0.0029(10) 0.0101(11) -0.0006(11)
C37C 0.0338(16) 0.0272(15) 0.0305(15) 0.0029(10) 0.0101(11) -0.0006(11)
C38C 0.0338(16) 0.0272(15) 0.0305(15) 0.0029(10) 0.0101(11) -0.0006(11)
C39C 0.0338(16) 0.0272(15) 0.0305(15) 0.0029(10) 0.0101(11) -0.0006(11)
C40C 0.0338(16) 0.0272(15) 0.0305(15) 0.0029(10) 0.0101(11) -0.0006(11)
C41C 0.0338(16) 0.0272(15) 0.0305(15) 0.0029(10) 0.0101(11) -0.0006(11)
C42C 0.0338(16) 0.0272(15) 0.0305(15) 0.0029(10) 0.0101(11) -0.0006(11)
C43C 0.0338(16) 0.0272(15) 0.0305(15) 0.0029(10) 0.0101(11) -0.0006(11)
C44C 0.0338(16) 0.0272(15) 0.0305(15) 0.0029(10) 0.0101(11) -0.0006(11)
C45C 0.0338(16) 0.0272(15) 0.0305(15) 0.0029(10) 0.0101(11) -0.0006(11)
C46C 0.0338(16) 0.0272(15) 0.0305(15) 0.0029(10) 0.0101(11) -0.0006(11)
C47C 0.0338(16) 0.0272(15) 0.0305(15) 0.0029(10) 0.0101(11) -0.0006(11)
C48C 0.0338(16) 0.0272(15) 0.0305(15) 0.0029(10) 0.0101(11) -0.0006(11)
C49C 0.0338(16) 0.0272(15) 0.0305(15) 0.0029(10) 0.0101(11) -0.0006(11)
C50C 0.0338(16) 0.0272(15) 0.0305(15) 0.0029(10) 0.0101(11) -0.0006(11)
C51C 0.0338(16) 0.0272(15) 0.0305(15) 0.0029(10) 0.0101(11) -0.0006(11)
C52C 0.0338(16) 0.0272(15) 0.0305(15) 0.0029(10) 0.0101(11) -0.0006(11)
C53C 0.0338(16) 0.0272(15) 0.0305(15) 0.0029(10) 0.0101(11) -0.0006(11)
C54C 0.0338(16) 0.0272(15) 0.0305(15) 0.0029(10) 0.0101(11) -0.0006(11)
C55C 0.0338(16) 0.0272(15) 0.0305(15) 0.0029(10) 0.0101(11) -0.0006(11)
C56C 0.0338(16) 0.0272(15) 0.0305(15) 0.0029(10) 0.0101(11) -0.0006(11)
C57C 0.0338(16) 0.0272(15) 0.0305(15) 0.0029(10) 0.0101(11) -0.0006(11)
C58C 0.0338(16) 0.0272(15) 0.0305(15) 0.0029(10) 0.0101(11) -0.0006(11)
C59C 0.0338(16) 0.0272(15) 0.0305(15) 0.0029(10) 0.0101(11) -0.0006(11)
C60C 0.0338(16) 0.0272(15) 0.0305(15) 0.0029(10) 0.0101(11) -0.0006(11)
C61C 0.0338(16) 0.0272(15) 0.0305(15) 0.0029(10) 0.0101(11) -0.0006(11)
C62C 0.0338(16) 0.0272(15) 0.0305(15) 0.0029(10) 0.0101(11) -0.0006(11)
C63C 0.0338(16) 0.0272(15) 0.0305(15) 0.0029(10) 0.0101(11) -0.0006(11)
C64C 0.0338(16) 0.0272(15) 0.0305(15) 0.0029(10) 0.0101(11) -0.0006(11)
C65C 0.0338(16) 0.0272(15) 0.0305(15) 0.0029(10) 0.0101(11) -0.0006(11)
C66C 0.0338(16) 0.0272(15) 0.0305(15) 0.0029(10) 0.0101(11) -0.0006(11)
C67C 0.0338(16) 0.0272(15) 0.0305(15) 0.0029(10) 0.0101(11) -0.0006(11)
C68C 0.0338(16) 0.0272(15) 0.0305(15) 0.0029(10) 0.0101(11) -0.0006(11)
C69C 0.0338(16) 0.0272(15) 0.0305(15) 0.0029(10) 0.0101(11) -0.0006(11)
C70C 0.0338(16) 0.0272(15) 0.0305(15) 0.0029(10) 0.0101(11) -0.0006(11)
C71C 0.0338(16) 0.0272(15) 0.0305(15) 0.0029(10) 0.0101(11) -0.0006(11)
C72C 0.0338(16) 0.0272(15) 0.0305(15) 0.0029(10) 0.0101(11) -0.0006(11)
C73C 0.0338(16) 0.0272(15) 0.0305(15) 0.0029(10) 0.0101(11) -0.0006(11)
C74C 0.0338(16) 0.0272(15) 0.0305(15) 0.0029(10) 0.0101(11) -0.0006(11)
C75C 0.0338(16) 0.0272(15) 0.0305(15) 0.0029(10) 0.0101(11) -0.0006(11)
C76C 0.0338(16) 0.0272(15) 0.0305(15) 0.0029(10) 0.0101(11) -0.0006(11)
C77C 0.0338(16) 0.0272(15) 0.0305(15) 0.0029(10) 0.0101(11) -0.0006(11)
C78C 0.0338(16) 0.0272(15) 0.0305(15) 0.0029(10) 0.0101(11) -0.0006(11)
C79C 0.0338(16) 0.0272(15) 0.0305(15) 0.0029(10) 0.0101(11) -0.0006(11)
C80C 0.0338(16) 0.0272(15) 0.0305(15) 0.0029(10) 0.0101(11) -0.0006(11)
C81C 0.0338(16) 0.0272(15) 0.0305(15) 0.0029(10) 0.0101(11) -0.0006(11)
C82C 0.0338(16) 0.0272(15) 0.0305(15) 0.0029(10) 0.0101(11) -0.0006(11)
C1S 0.049(7) 0.223(16) 0.038(6) -0.012(9) 0.022(6) 0.009(10)
C2S 0.044(5) 0.062(6) 0.039(6) 0.034(5) 0.011(5) 0.022(5)
C3S 0.030(4) 0.049(5) 0.076(6) -0.009(5) 0.020(5) 0.003(4)
C1T 0.036(5) 0.054(5) 0.073(6) 0.014(5) 0.007(5) -0.001(5)
C2T 0.048(5) 0.057(6) 0.070(6) 0.013(5) -0.001(5) 0.008(5)
C3T 0.052(6) 0.069(6) 0.056(7) 0.025(6) 0.003(6) 0.023(5)
C4T 0.054(6) 0.074(6) 0.061(7) 0.036(6) 0.003(6) 0.014(5)
C5T 0.052(6) 0.073(7) 0.082(8) 0.027(7) 0.002(6) -0.003(6)
C6T 0.044(5) 0.058(5) 0.087(6) 0.005(5) 0.009(5) -0.006(5)
Cl1T 0.073(4) 0.164(7) 0.104(5) 0.078(5) 0.043(4) 0.038(4)
Cl2T 0.079(6) 0.052(6) 0.046(4) 0.019(4) 0.010(4) -0.001(5)
Cl3T 0.050(4) 0.039(4) 0.079(5) 0.001(4) -0.020(4) -0.004(3)
Cl4T 0.038(4) 0.048(4) 0.095(6) -0.007(5) 0.009(5) -0.008(3)
S1 0.049(3) 0.173(7) 0.041(2) 0.000(3) 0.022(2) 0.010(3)
S2 0.043(2) 0.128(5) 0.0280(18) 0.005(2) 0.0146(16) 0.020(3)
S3 0.0235(15) 0.046(2) 0.0390(19) 0.0198(16) 0.0051(14) -0.0001(14)
S4 0.0365(19) 0.0379(19) 0.040(2) -0.0047(17) -0.0037(16) 0.0005(15)
S5 0.081(4) 0.073(4) 0.161(6) -0.063(5) 0.085(5) -0.037(3)
S6 0.046(4) 0.049(5) 0.070(5) 0.031(3) 0.006(3) -0.012(3)

loop_
_atom_type_symbol
_atom_type_description
_atom_type_scat_dispersion_real
_atom_type_scat_dispersion_imag
_atom_type_scat_source
C C 0.0033 0.0016 'International Tables Vol C Tables 4.2.6.8 and 6.1.1.4'
S S 0.1246 0.1234 'International Tables Vol C Tables 4.2.6.8 and 6.1.1.4'
Cl Cl 0.1484 0.1585 'International Tables Vol C Tables 4.2.6.8 and 6.1.1.4'
Gd Gd -0.1653 3.9035 'International Tables Vol C Tables 4.2.6.8 and 6.1.1.4'
H H 0.0000 0.0000 'International Tables Vol C Tables 4.2.6.8 and 6.1.1.4'

loop_
_geom_angle_atom_site_label_1
_geom_angle_atom_site_label_2
_geom_angle_atom_site_label_3
_geom_angle
_geom_angle_site_symmetry_1
_geom_angle_site_symmetry_3
C2A C1 C1A 88.9(6) . .
C2A C1 C3 116.0(7) . .
C1A C1 C3 113.7(7) . .
C2A C1 C2 115.0(8) . .
C1A C1 C2 113.5(7) . .
C3 C1 C2 108.7(7) . .
C6 C2 C7 110.4(8) . .
C6 C2 C1 109.8(7) . .
C7 C2 C1 109.1(8) . .
C6 C2 H11 109.1 . .
C7 C2 H11 109.1 . .
C1 C2 H11 109.1 . .
C4 C3 C5 111.1(7) . .
C4 C3 C1 109.6(7) . .
C5 C3 C1 108.8(7) . .
C4 C3 H12 109.1 . .
C5 C3 H12 109.1 . .
C1 C3 H12 109.1 . .
C3 C4 C8 109.5(8) . .
C3 C4 H17 109.8 . .
C8 C4 H17 109.8 . .
C3 C4 H18 109.8 . .
C8 C4 H18 109.8 . .
H17 C4 H18 108.2 . .
C3 C5 C9 109.7(8) . .
C3 C5 H19 109.7 . .
C9 C5 H19 109.7 . .
C3 C5 H20 109.7 . .
C9 C5 H20 109.7 . .
H19 C5 H20 108.2 . .
C2 C6 C8 109.1(8) . .
C2 C6 H21 109.9 . .
C8 C6 H21 109.9 . .
C2 C6 H22 109.9 . .
C8 C6 H22 109.9 . .
H21 C6 H22 108.3 . .
C9 C7 C2 109.4(11) . .
C9 C7 H23 109.8 . .
C2 C7 H23 109.8 . .
C9 C7 H24 109.8 . .
C2 C7 H24 109.8 . .
H23 C7 H24 108.2 . .
C10 C8 C4 110.6(8) . .
C10 C8 C6 108.6(8) . .
C4 C8 C6 108.8(7) . .
C10 C8 H13 109.6 . .
C4 C8 H13 109.6 . .
C6 C8 H13 109.6 . .
C7 C9 C10 110.4(8) . .
C7 C9 C5 107.2(8) . .
C10 C9 C5 109.6(8) . .
C7 C9 H14 109.9 . .
C10 C9 H14 109.9 . .
C5 C9 H14 109.9 . .
C9 C10 C8 109.9(8) . .
C9 C10 H7 109.7 . .
C8 C10 H7 109.7 . .
C9 C10 H8 109.7 . .
C8 C10 H8 109.7 . .
H7 C10 H8 108.2 . .
C6B C1A C10A 97.6(9) . .
C6B C1A C1 127.1(8) . .
C10A C1A C1 135.2(9) . .
C6B C1A C3A 6.8(8) . .
C10A C1A C3A 103.6(8) . .
C1 C1A C3A 120.8(7) . .
C6B C1A C7B 115.5(8) . .
C10A C1A C7B 23.1(6) . .
C1 C1A C7B 115.0(8) . .
C3A C1A C7B 120.3(8) . .
C6A C2A C10B 96.5(10) . .
C6A C2A C1 127.9(9) . .
C10B C2A C1 135.5(9) . .
C6A C2A C3B 7.0(8) . .
C10B C2A C3B 102.5(10) . .
C1 C2A C3B 121.8(8) . .
C6A C2A C7A 115.5(8) . .
C10B C2A C7A 25.6(7) . .
C1 C2A C7A 114.0(7) . .
C3B C2A C7A 119.9(10) . .
C11C C3A C1C 106.7(12) . .
C11C C3A C4A 27.9(8) . .
C1C C3A C4A 78.9(10) . .
C11C C3A C9C 118.3(12) . .
C1C C3A C9C 125.0(13) . .
C4A C3A C9C 140.1(14) . .
C11C C3A C12A 89.8(9) . .
C1C C3A C12A 154.6(13) . .
C4A C3A C12A 115.9(9) . .
C9C C3A C12A 31.2(6) . .
C11C C3A C1A 156.1(13) . .
C1C C3A C1A 53.2(9) . .
C4A C3A C1A 130.1(10) . .
C9C C3A C1A 74.3(8) . .
C12A C3A C1A 105.4(7) . .
C15A C4A C5A 115.1(11) . .
C15A C4A C3A 118.8(11) . .
C5A C4A C3A 119.6(15) . .
C18A C5A C4A 121.2(12) . .
C18A C5A C6A 103.4(9) . .
C4A C5A C6A 125.2(17) . .
C20A C6A C2A 118.3(10) . .
C20A C6A C5A 109.1(10) . .
C2A C6A C5A 126.8(13) . .
C22A C7A C8A 106.7(9) . .
C22A C7A C2A 115.3(9) . .
C8A C7A C2A 132.4(11) . .
C9A C8A C7A 125.0(13) . .
C9A C8A C24A 117.3(11) . .
C7A C8A C24A 107.5(9) . .
C27A C9A C8A 118.8(11) . .
C27A C9A C10A 114.1(11) . .
C8A C9A C10A 120.3(12) . .
C11A C10A C1A 109.0(11) . .
C11A C10A C9A 119.5(12) . .
C1A C10A C9A 122.6(11) . .
C12A C11A C10A 114.5(12) . .
C12A C11A C29A 117.5(11) . .
C10A C11A C29A 123.4(12) . .
C11A C12A C6B 99.0(10) . .
C11A C12A C13A 125.9(10) . .
C6B C12A C13A 128.7(9) . .
C11A C12A C19B 142.8(10) . .
C6B C12A C19B 110.6(9) . .
C13A C12A C19B 18.5(7) . .
C11A C12A C21B 24.3(7) . .
C6B C12A C21B 122.9(10) . .
C13A C12A C21B 102.4(9) . .
C19B C12A C21B 120.2(9) . .
C11A C12A C3A 105.0(8) . .
C6B C12A C3A 6.6(8) . .
C13A C12A C3A 122.2(8) . .
C19B C12A C3A 104.0(7) . .
C21B C12A C3A 128.6(9) . .
C31A C13A C12A 117.6(11) . .
C31A C13A C14A 117.0(12) . .
C12A C13A C14A 119.1(11) . .
C13A C14A C15A 121.4(11) . .
C13A C14A C34A 120.3(11) . .
C15A C14A C34A 108.7(10) . .
C14A C15A C4A 121.5(11) . .
C14A C15A C16A 108.2(9) . .
C4A C15A C16A 123.2(11) . .
C17A C16A C15A 120.6(10) . .
C17A C16A C35A 119.9(8) . .
C15A C16A C35A 107.9(9) . .
C16A C17A C38A 118.0(8) . .
C16A C17A C18A 118.5(10) . .
C38A C17A C18A 118.0(10) . .
C19A C18A C5A 111.3(10) . .
C19A C18A C17A 120.4(11) . .
C5A C18A C17A 120.8(11) . .
C20A C19A C18A 105.4(9) . .
C20A C19A C40A 125.1(12) . .
C18A C19A C40A 121.9(12) . .
C11B C20A C6A 100.7(10) . .
C11B C20A C13B 124.7(10) . .
C6A C20A C13B 128.3(9) . .
C11B C20A C19A 141.8(11) . .
C6A C20A C19A 110.2(8) . .
C13B C20A C19A 18.5(7) . .
C11B C20A C21A 23.9(7) . .
C6A C20A C21A 124.2(10) . .
C13B C20A C21A 101.5(9) . .
C19A C20A C21A 119.5(9) . .
C11B C20A C3B 106.6(9) . .
C6A C20A C3B 6.7(8) . .
C13B C20A C3B 121.5(9) . .
C19A C20A C3B 103.5(8) . .
C21A C20A C3B 129.8(9) . .
C22A C21A C42A 117.1(12) . .
C22A C21A C20A 115.5(11) . .
C42A C21A C20A 118.6(11) . .
C21A C22A C7A 124.5(12) . .
C21A C22A C23A 120.8(11) . .
C7A C22A C23A 108.6(9) . .
C24A C23A C44A 120.6(11) . .
C24A C23A C22A 109.2(10) . .
C44A C23A C22A 123.3(12) . .
C23A C24A C25A 122.2(11) . .
C23A C24A C8A 107.7(10) . .
C25A C24A C8A 123.6(11) . .
C26A C25A C24A 115.3(11) . .
C26A C25A C46A 120.4(8) . .
C24A C25A C46A 118.9(10) . .
C25A C26A C27A 123.9(11) . .
C25A C26A C49A 117.7(8) . .
C27A C26A C49A 107.5(9) . .
C9A C27A C28A 124.6(12) . .
C9A C27A C26A 120.3(11) . .
C28A C27A C26A 108.6(10) . .
C29A C28A C27A 120.0(12) . .
C29A C28A C50A 122.1(11) . .
C27A C28A C50A 108.0(9) . .
C28A C29A C30A 118.1(11) . .
C28A C29A C11A 116.3(11) . .
C30A C29A C11A 118.7(11) . .
C31A C30A C52A 109.7(10) . .
C31A C30A C29A 120.0(11) . .
C52A C30A C29A 121.3(12) . .
C13A C31A C30A 119.7(12) . .
C13A C31A C32A 123.0(12) . .
C30A C31A C32A 106.1(10) . .
C33A C32A C53A 121.7(11) . .
C33A C32A C31A 119.0(12) . .
C53A C32A C31A 109.9(10) . .
C34A C33A C32A 119.0(12) . .
C34A C33A C56A 122.0(11) . .
C32A C33A C56A 112.8(11) . .
C33A C34A C35A 121.9(11) . .
C33A C34A C14A 121.1(12) . .
C35A C34A C14A 107.3(9) . .
C36A C35A C34A 121.2(10) . .
C36A C35A C16A 121.6(8) . .
C34A C35A C16A 107.8(9) . .
C35A C36A C37A 118.5(8) . .
C35A C36A C57A 123.5(10) . .
C37A C36A C57A 111.0(10) . .
C36A C37A C38A 119.0(9) . .
C36A C37A C60A 128.2(12) . .
C38A C37A C60A 102.1(9) . .
C17A C38A C37A 122.4(9) . .
C17A C38A C39A 118.9(10) . .
C37A C38A C39A 110.6(9) . .
C40A C39A C38A 124.6(11) . .
C40A C39A C61A 116.5(11) . .
C38A C39A C61A 110.5(9) . .
C39A C40A C19A 115.8(12) . .
C39A C40A C41A 125.0(12) . .
C19A C40A C41A 113.4(12) . .
C40A C41A C63A 118.8(11) . .
C40A C41A C42A 124.5(12) . .
C63A C41A C42A 105.6(10) . .
C43A C42A C21A 123.1(12) . .
C43A C42A C41A 108.8(10) . .
C21A C42A C41A 118.0(12) . .
C42A C43A C64A 109.0(10) . .
C42A C43A C44A 119.5(11) . .
C64A C43A C44A 120.2(12) . .
C23A C44A C43A 115.9(12) . .
C23A C44A C45A 120.6(12) . .
C43A C44A C45A 115.7(11) . .
C46A C45A C66A 115.1(11) . .
C46A C45A C44A 118.2(11) . .
C66A C45A C44A 119.7(12) . .
C47A C46A C45A 115.4(10) . .
C47A C46A C25A 117.2(8) . .
C45A C46A C25A 119.4(11) . .
C46A C47A C48A 120.8(8) . .
C46A C47A C68A 125.8(11) . .
C48A C47A C68A 101.8(9) . .
C49A C48A C47A 119.7(8) . .
C49A C48A C70A 119.5(10) . .
C47A C48A C70A 112.0(9) . .
C48A C49A C50A 119.9(11) . .
C48A C49A C26A 123.9(9) . .
C50A C49A C26A 108.6(9) . .
C51A C50A C49A 123.0(11) . .
C51A C50A C28A 119.8(11) . .
C49A C50A C28A 107.3(9) . .
C50A C51A C52A 119.9(11) . .
C50A C51A C71A 117.4(11) . .
C52A C51A C71A 117.1(11) . .
C30A C52A C53A 107.1(10) . .
C30A C52A C51A 118.4(11) . .
C53A C52A C51A 122.6(12) . .
C54A C53A C32A 124.4(12) . .
C54A C53A C52A 119.1(12) . .
C32A C53A C52A 107.1(10) . .
C53A C54A C55A 118.8(12) . .
C53A C54A C72A 122.1(13) . .
C55A C54A C72A 109.4(10) . .
C56A C55A C54A 119.3(11) . .
C56A C55A C74A 125.3(12) . .
C54A C55A C74A 106.1(9) . .
C55A C56A C33A 122.9(12) . .
C55A C56A C57A 111.0(11) . .
C33A C56A C57A 117.9(11) . .
C58A C57A C36A 117.7(12) . .
C58A C57A C56A 121.0(12) . .
C36A C57A C56A 113.4(10) . .
C57A C58A C75A 121.7(13) . .
C57A C58A C59A 125.0(13) . .
C75A C58A C59A 103.0(9) . .
C60A C59A C58A 119.4(12) . .
C60A C59A C77A 117.0(12) . .
C58A C59A C77A 112.3(10) . .
C59A C60A C37A 118.0(11) . .
C59A C60A C61A 120.8(12) . .
C37A C60A C61A 115.2(9) . .
C62A C61A C39A 121.4(11) . .
C62A C61A C60A 124.6(12) . .
C39A C61A C60A 101.5(9) . .
C78A C62A C61A 114.3(11) . .
C78A C62A C63A 118.5(12) . .
C61A C62A C63A 120.6(11) . .
C64A C63A C62A 121.6(12) . .
C64A C63A C41A 108.8(10) . .
C62A C63A C41A 117.3(11) . .
C65A C64A C43A 126.3(12) . .
C65A C64A C63A 117.3(12) . .
C43A C64A C63A 107.7(10) . .
C64A C65A C66A 115.2(11) . .
C64A C65A C79A 124.7(13) . .
C66A C65A C79A 111.5(10) . .
C65A C66A C45A 122.4(12) . .
C65A C66A C67A 103.4(9) . .
C45A C66A C67A 123.1(12) . .
C68A C67A C66A 121.9(12) . .
C68A C67A C80A 120.6(12) . .
C66A C67A C80A 111.5(10) . .
C67A C68A C69A 118.6(12) . .
C67A C68A C47A 117.8(12) . .
C69A C68A C47A 113.8(9) . .
C82A C69A C70A 121.5(12) . .
C82A C69A C68A 124.8(12) . .
C70A C69A C68A 103.3(9) . .
C71A C70A C69A 120.6(12) . .
C71A C70A C48A 122.0(11) . .
C69A C70A C48A 109.0(9) . .
C70A C71A C72A 118.2(12) . .
C70A C71A C51A 118.0(11) . .
C72A C71A C51A 116.9(12) . .
C71A C72A C73A 120.2(13) . .
C71A C72A C54A 121.8(14) . .
C73A C72A C54A 107.0(10) . .
C82A C73A C74A 122.4(12) . .
C82A C73A C72A 119.6(12) . .
C74A C73A C72A 108.4(10) . .
C75A C74A C73A 120.3(12) . .
C75A C74A C55A 120.1(12) . .
C73A C74A C55A 108.9(10) . .
C74A C75A C58A 120.5(12) . .
C74A C75A C76A 121.9(12) . .
C58A C75A C76A 110.3(10) . .
C77A C76A C81A 120.7(12) . .
C77A C76A C75A 110.5(10) . .
C81A C76A C75A 118.9(12) . .
C76A C77A C78A 124.4(12) . .
C76A C77A C59A 103.6(9) . .
C78A C77A C59A 123.9(12) . .
C62A C78A C77A 118.7(12) . .
C62A C78A C79A 121.2(12) . .
C77A C78A C79A 111.3(12) . .
C78A C79A C80A 126.5(13) . .
C78A C79A C65A 116.4(12) . .
C80A C79A C65A 107.9(10) . .
C81A C80A C79A 117.7(13) . .
C81A C80A C67A 125.2(12) . .
C79A C80A C67A 105.5(10) . .
C80A C81A C76A 119.1(13) . .
C80A C81A C82A 113.3(12) . .
C76A C81A C82A 119.1(11) . .
C69A C82A C73A 119.4(12) . .
C69A C82A C81A 116.8(11) . .
C73A C82A C81A 117.2(12) . .
C4B C3B C20A 116.1(11) . .
C4B C3B C2A 130.8(14) . .
C20A C3B C2A 105.4(8) . .
C15B C4B C5B 115.3(13) . .
C15B C4B C3B 119.1(12) . .
C5B C4B C3B 118.7(18) . .
C18B C5B C4B 121.7(14) . .
C18B C5B C6B 104.5(10) . .
C4B C5B C6B 125.7(19) . .
C12A C6B C1A 118.3(10) . .
C12A C6B C5B 107.9(11) . .
C1A C6B C5B 127.3(14) . .
C22B C7B C8B 108.3(10) . .
C22B C7B C1A 117.1(11) . .
C8B C7B C1A 129.1(12) . .
C9B C8B C7B 127.3(14) . .
C9B C8B C24B 116.6(12) . .
C7B C8B C24B 105.2(9) . .
C27B C9B C8B 117.6(12) . .
C27B C9B C10B 115.8(12) . .
C8B C9B C10B 120.9(13) . .
C11B C10B C2A 111.4(13) . .
C11B C10B C9B 118.1(14) . .
C2A C10B C9B 120.1(12) . .
C20A C11B C10B 112.0(13) . .
C20A C11B C29B 119.0(12) . .
C10B C11B C29B 123.4(12) . .
C31B C13B C20A 118.3(12) . .
C31B C13B C14B 116.4(12) . .
C20A C13B C14B 120.4(11) . .
C13B C14B C15B 120.4(12) . .
C13B C14B C34B 121.3(13) . .
C15B C14B C34B 108.4(10) . .
C14B C15B C4B 121.7(12) . .
C14B C15B C16B 107.7(10) . .
C4B C15B C16B 122.7(12) . .
C17B C16B C15B 121.2(11) . .
C17B C16B C35B 119.9(8) . .
C15B C16B C35B 109.0(9) . .
C16B C17B C38B 118.0(8) . .
C16B C17B C18B 118.6(11) . .
C38B C17B C18B 116.8(11) . .
C19B C18B C5B 110.3(11) . .
C19B C18B C17B 120.6(12) . .
C5B C18B C17B 120.4(12) . .
C12A C19B C18B 105.7(9) . .
C12A C19B C40B 123.3(12) . .
C18B C19B C40B 122.2(13) . .
C22B C21B C42B 115.2(12) . .
C22B C21B C12A 118.5(13) . .
C42B C21B C12A 119.5(12) . .
C21B C22B C7B 121.4(14) . .
C21B C22B C23B 123.0(13) . .
C7B C22B C23B 108.3(10) . .
C24B C23B C44B 124.3(13) . .
C24B C23B C22B 108.1(10) . .
C44B C23B C22B 121.0(13) . .
C23B C24B C25B 119.7(13) . .
C23B C24B C8B 110.0(10) . .
C25B C24B C8B 124.1(12) . .
C26B C25B C24B 116.3(12) . .
C26B C25B C46B 120.4(8) . .
C24B C25B C46B 118.2(11) . .
C25B C26B C27B 120.7(13) . .
C25B C26B C49B 117.7(8) . .
C27B C26B C49B 108.6(10) . .
C9B C27B C28B 123.7(12) . .
C9B C27B C26B 123.1(12) . .
C28B C27B C26B 107.2(10) . .
C29B C28B C27B 119.4(12) . .
C29B C28B C50B 122.2(12) . .
C27B C28B C50B 109.2(10) . .
C28B C29B C30B 118.6(12) . .
C28B C29B C11B 117.3(12) . .
C30B C29B C11B 117.1(13) . .
C31B C30B C52B 109.2(10) . .
C31B C30B C29B 121.3(13) . .
C52B C30B C29B 121.1(13) . .
C13B C31B C30B 118.7(13) . .
C13B C31B C32B 122.1(13) . .
C30B C31B C32B 107.1(10) . .
C33B C32B C53B 119.7(14) . .
C33B C32B C31B 120.1(13) . .
C53B C32B C31B 108.7(11) . .
C34B C33B C32B 118.2(13) . .
C34B C33B C56B 122.3(12) . .
C32B C33B C56B 115.9(12) . .
C33B C34B C35B 120.8(12) . .
C33B C34B C14B 120.3(15) . .
C35B C34B C14B 108.3(10) . .
C36B C35B C34B 123.8(11) . .
C36B C35B C16B 121.6(8) . .
C34B C35B C16B 106.5(9) . .
C35B C36B C37B 118.5(8) . .
C35B C36B C57B 120.1(11) . .
C37B C36B C57B 116.3(11) . .
C36B C37B C38B 118.9(9) . .
C36B C37B C60B 119.5(11) . .
C38B C37B C60B 109.2(10) . .
C17B C38B C37B 122.4(9) . .
C17B C38B C39B 120.5(12) . .
C37B C38B C39B 107.6(10) . .
C40B C39B C38B 123.6(13) . .
C40B C39B C61B 118.2(12) . .
C38B C39B C61B 108.4(10) . .
C39B C40B C19B 115.8(13) . .
C39B C40B C41B 123.0(12) . .
C19B C40B C41B 114.6(13) . .
C40B C41B C63B 117.7(12) . .
C40B C41B C42B 125.1(13) . .
C63B C41B C42B 106.5(10) . .
C43B C42B C21B 123.9(13) . .
C43B C42B C41B 108.8(11) . .
C21B C42B C41B 116.6(13) . .
C42B C43B C64B 108.2(10) . .
C42B C43B C44B 118.8(13) . .
C64B C43B C44B 122.6(12) . .
C23B C44B C43B 117.2(13) . .
C23B C44B C45B 119.0(13) . .
C43B C44B C45B 117.2(12) . .
C46B C45B C66B 119.8(12) . .
C46B C45B C44B 116.6(12) . .
C66B C45B C44B 118.1(13) . .
C47B C46B C45B 114.1(11) . .
C47B C46B C25B 117.2(8) . .
C45B C46B C25B 122.2(12) . .
C46B C47B C48B 120.8(8) . .
C46B C47B C68B 123.8(12) . .
C48B C47B C68B 105.9(9) . .
C49B C48B C47B 119.7(8) . .
C49B C48B C70B 120.6(12) . .
C47B C48B C70B 109.4(10) . .
C48B C49B C50B 118.6(12) . .
C48B C49B C26B 123.9(9) . .
C50B C49B C26B 108.2(10) . .
C51B C50B C49B 125.0(13) . .
C51B C50B C28B 118.9(12) . .
C49B C50B C28B 106.8(10) . .
C50B C51B C52B 121.0(12) . .
C50B C51B C71B 115.2(12) . .
C52B C51B C71B 117.5(12) . .
C30B C52B C53B 106.8(11) . .
C30B C52B C51B 117.9(13) . .
C53B C52B C51B 121.8(14) . .
C54B C53B C32B 124.6(14) . .
C54B C53B C52B 120.2(14) . .
C32B C53B C52B 108.1(11) . .
C53B C54B C55B 118.5(13) . .
C53B C54B C72B 120.5(15) . .
C55B C54B C72B 110.6(11) . .
C56B C55B C54B 121.0(13) . .
C56B C55B C74B 121.9(13) . .
C54B C55B C74B 106.7(10) . .
C55B C56B C33B 119.6(13) . .
C55B C56B C57B 115.8(12) . .
C33B C56B C57B 116.8(12) . .
C58B C57B C36B 119.2(13) . .
C58B C57B C56B 116.2(13) . .
C36B C57B C56B 115.9(11) . .
C57B C58B C75B 125.0(14) . .
C57B C58B C59B 120.2(13) . .
C75B C58B C59B 107.4(10) . .
C60B C59B C58B 121.1(13) . .
C60B C59B C77B 120.6(13) . .
C58B C59B C77B 107.1(10) . .
C59B C60B C37B 123.1(12) . .
C59B C60B C61B 123.9(13) . .
C37B C60B C61B 106.7(10) . .
C62B C61B C39B 122.8(13) . .
C62B C61B C60B 116.8(12) . .
C39B C61B C60B 108.0(10) . .
C78B C62B C61B 120.6(12) . .
C78B C62B C63B 117.5(13) . .
C61B C62B C63B 116.2(12) . .
C64B C63B C62B 119.6(13) . .
C64B C63B C41B 107.5(10) . .
C62B C63B C41B 121.5(13) . .
C65B C64B C43B 119.8(13) . .
C65B C64B C63B 122.2(13) . .
C43B C64B C63B 108.9(10) . .
C64B C65B C66B 121.5(13) . .
C64B C65B C79B 120.1(14) . .
C66B C65B C79B 108.3(11) . .
C65B C66B C45B 120.3(13) . .
C65B C66B C67B 108.4(10) . .
C45B C66B C67B 118.1(13) . .
C68B C67B C66B 123.3(13) . .
C68B C67B C80B 124.8(14) . .
C66B C67B C80B 106.6(9) . .
C67B C68B C69B 119.7(14) . .
C67B C68B C47B 119.6(13) . .
C69B C68B C47B 109.5(10) . .
C82B C69B C70B 123.3(13) . .
C82B C69B C68B 121.0(13) . .
C70B C69B C68B 105.9(9) . .
C71B C70B C69B 119.8(13) . .
C71B C70B C48B 120.4(12) . .
C69B C70B C48B 108.9(10) . .
C70B C71B C72B 116.9(13) . .
C70B C71B C51B 120.0(13) . .
C72B C71B C51B 116.1(13) . .
C71B C72B C73B 122.3(14) . .
C71B C72B C54B 123.1(14) . .
C73B C72B C54B 104.5(10) . .
C82B C73B C74B 120.0(13) . .
C82B C73B C72B 118.6(14) . .
C74B C73B C72B 111.4(11) . .
C75B C74B C73B 122.6(14) . .
C75B C74B C55B 121.4(13) . .
C73B C74B C55B 106.7(11) . .
C74B C75B C58B 119.3(13) . .
C74B C75B C76B 121.3(13) . .
C58B C75B C76B 108.2(11) . .
C77B C76B C81B 122.7(14) . .
C77B C76B C75B 109.3(10) . .
C81B C76B C75B 118.2(13) . .
C76B C77B C78B 125.4(14) . .
C76B C77B C59B 107.6(10) . .
C78B C77B C59B 118.7(12) . .
C62B C78B C77B 119.1(13) . .
C62B C78B C79B 122.4(14) . .
C77B C78B C79B 109.3(13) . .
C78B C79B C80B 126.5(14) . .
C78B C79B C65B 117.8(14) . .
C80B C79B C65B 108.0(11) . .
C81B C80B C79B 120.6(15) . .
C81B C80B C67B 118.3(13) . .
C79B C80B C67B 108.4(11) . .
C80B C81B C76B 114.9(15) . .
C80B C81B C82B 117.7(13) . .
C76B C81B C82B 119.6(13) . .
C69B C82B C73B 118.4(13) . .
C69B C82B C81B 117.9(12) . .
C73B C82B C81B 118.3(12) . .
C1C C11 C2C 91.1(16) . .
C1C C11 C13 115.0(17) . .
C2C C11 C13 119.0(19) . .
C1C C11 C12 116.0(19) . .
C2C C11 C12 107.5(16) . .
C13 C11 C12 107.6(15) . .
C14 C12 C11 114.3(19) . .
C14 C12 C15 108(2) . .
C11 C12 C15 105.8(19) . .
C14 C12 H33 109.4 . .
C11 C12 H33 109.4 . .
C15 C12 H33 109.4 . .
C16 C13 C11 113(2) . .
C16 C13 C17 109(2) . .
C11 C13 C17 108.5(18) . .
C16 C13 H34 108.9 . .
C11 C13 H34 108.9 . .
C17 C13 H34 108.9 . .
C12 C14 C18 106(2) . .
C12 C14 H25 110.6 . .
C18 C14 H25 110.6 . .
C12 C14 H26 110.6 . .
C18 C14 H26 110.6 . .
H25 C14 H26 108.7 . .
C19 C15 C12 111(3) . .
C19 C15 H27 109.5 . .
C12 C15 H27 109.5 . .
C19 C15 H28 109.5 . .
C12 C15 H28 109.5 . .
H27 C15 H28 108.1 . .
C13 C16 C19 109(2) . .
C13 C16 H29 109.8 . .
C19 C16 H29 109.8 . .
C13 C16 H30 109.8 . .
C19 C16 H30 109.8 . .
H29 C16 H30 108.2 . .
C18 C17 C13 110(2) . .
C18 C17 H31 109.7 . .
C13 C17 H31 109.7 . .
C18 C17 H32 109.7 . .
C13 C17 H32 109.7 . .
H31 C17 H32 108.2 . .
C17 C18 C20 115(2) . .
C17 C18 C14 112(2) . .
C20 C18 C14 105(2) . .
C17 C18 H15 108.1 . .
C20 C18 H15 108.1 . .
C14 C18 H15 108.1 . .
C15 C19 C20 108(2) . .
C15 C19 C16 109(2) . .
C20 C19 C16 109(2) . .
C15 C19 H16 110.1 . .
C20 C19 H16 110.1 . .
C16 C19 H16 110.1 . .
C18 C20 C19 109(2) . .
C18 C20 H9 109.8 . .
C19 C20 H9 109.8 . .
C18 C20 H10 109.8 . .
C19 C20 H10 109.8 . .
H9 C20 H10 108.3 . .
C3A C1C C11 126.4(16) . .
C3A C1C C3C 111.1(13) . .
C11 C1C C3C 121.9(15) . .
C6C C2C C11 126.5(15) . .
C6C C2C C7C 115.4(8) . .
C11 C2C C7C 115.4(15) . .
C4C C3C C12C 118.5(15) . .
C4C C3C C1C 132.8(17) . .
C12C C3C C1C 95.9(12) . .
C15C C4C C5C 123.5(15) . .
C15C C4C C3C 114.8(13) . .
C5C C4C C3C 114.8(16) . .
C18C C5C C4C 113.0(14) . .
C18C C5C C6C 110.4(11) . .
C4C C5C C6C 128.9(18) . .
C20C C6C C2C 122.6(13) . .
C20C C6C C5C 103.8(12) . .
C2C C6C C5C 128.5(18) . .
C22C C7C C8C 109.9(11) . .
C22C C7C C2C 112.9(12) . .
C8C C7C C2C 128.3(16) . .
C9C C8C C7C 125.6(17) . .
C9C C8C C24C 122.9(15) . .
C7C C8C C24C 102.8(10) . .
C27C C9C C8C 112.4(13) . .
C27C C9C C3A 118.8(12) . .
C8C C9C C3A 122.4(14) . .
C12C C11C C3A 109.6(14) . .
C12C C11C C29C 125.3(15) . .
C3A C11C C29C 120.8(13) . .
C11C C12C C13C 119.3(15) . .
C11C C12C C3C 114.3(15) . .
C13C C12C C3C 120.4(14) . .
C31C C13C C12C 119.3(15) . .
C31C C13C C14C 115.4(14) . .
C12C C13C C14C 119.5(15) . .
C13C C14C C15C 120.4(15) . .
C13C C14C C34C 122.0(16) . .
C15C C14C C34C 106.7(12) . .
C14C C15C C4C 124.0(16) . .
C14C C15C C16C 110.2(12) . .
C4C C15C C16C 117.4(14) . .
C17C C16C C15C 123.8(13) . .
C17C C16C C35C 119.9(8) . .
C15C C16C C35C 106.7(11) . .
C16C C17C C38C 118.0(8) . .
C16C C17C C18C 115.5(13) . .
C38C C17C C18C 119.5(13) . .
C19C C18C C5C 105.3(11) . .
C19C C18C C17C 120.5(14) . .
C5C C18C C17C 126.6(14) . .
C20C C19C C18C 108.2(11) . .
C20C C19C C40C 125.1(15) . .
C18C C19C C40C 118.5(14) . .
C6C C20C C19C 112.0(12) . .
C6C C20C C21C 119.8(15) . .
C19C C20C C21C 121.9(15) . .
C22C C21C C42C 119.8(16) . .
C22C C21C C20C 116.4(17) . .
C42C C21C C20C 114.3(15) . .
C21C C22C C7C 127.3(16) . .
C21C C22C C23C 120.4(16) . .
C7C C22C C23C 107.3(11) . .
C24C C23C C44C 123.9(16) . .
C24C C23C C22C 107.3(11) . .
C44C C23C C22C 121.0(16) . .
C23C C24C C25C 122.1(15) . .
C23C C24C C8C 111.7(11) . .
C25C C24C C8C 118.7(14) . .
C26C C25C C24C 119.2(13) . .
C26C C25C C46C 120.4(8) . .
C24C C25C C46C 116.6(13) . .
C25C C26C C27C 119.2(14) . .
C25C C26C C49C 117.7(8) . .
C27C C26C C49C 110.7(11) . .
C9C C27C C28C 119.6(13) . .
C9C C27C C26C 126.1(14) . .
C28C C27C C26C 107.4(11) . .
C29C C28C C27C 121.4(15) . .
C29C C28C C50C 123.1(15) . .
C27C C28C C50C 106.7(11) . .
C28C C29C C30C 118.5(15) . .
C28C C29C C11C 118.5(15) . .
C30C C29C C11C 114.8(14) . .
C31C C30C C52C 109.7(12) . .
C31C C30C C29C 119.3(15) . .
C52C C30C C29C 119.1(15) . .
C13C C31C C30C 121.6(15) . .
C13C C31C C32C 122.3(15) . .
C30C C31C C32C 108.4(11) . .
C33C C32C C53C 121.2(15) . .
C33C C32C C31C 121.3(15) . .
C53C C32C C31C 105.9(11) . .
C34C C33C C32C 116.8(14) . .
C34C C33C C56C 121.5(15) . .
C32C C33C C56C 115.5(14) . .
C33C C34C C35C 123.1(14) . .
C33C C34C C14C 120.9(16) . .
C35C C34C C14C 108.6(11) . .
C36C C35C C34C 122.8(12) . .
C36C C35C C16C 121.6(8) . .
C34C C35C C16C 107.8(10) . .
C35C C36C C37C 118.5(8) . .
C35C C36C C57C 118.8(12) . .
C37C C36C C57C 116.6(12) . .
C36C C37C C38C 118.9(9) . .
C36C C37C C60C 121.4(14) . .
C38C C37C C60C 107.4(11) . .
C17C C38C C37C 122.4(9) . .
C17C C38C C39C 119.3(13) . .
C37C C38C C39C 108.1(11) . .
C40C C39C C38C 120.7(14) . .
C40C C39C C61C 118.1(15) . .
C38C C39C C61C 109.5(11) . .
C39C C40C C19C 121.1(15) . .
C39C C40C C41C 121.1(14) . .
C19C C40C C41C 112.8(15) . .
C40C C41C C63C 118.2(15) . .
C40C C41C C42C 122.9(16) . .
C63C C41C C42C 106.3(11) . .
C43C C42C C21C 120.8(15) . .
C43C C42C C41C 109.8(11) . .
C21C C42C C41C 121.9(15) . .
C42C C43C C64C 106.8(11) . .
C42C C43C C44C 119.1(15) . .
C64C C43C C44C 122.7(15) . .
C23C C44C C43C 118.4(15) . .
C23C C44C C45C 116.4(15) . .
C43C C44C C45C 118.4(14) . .
C46C C45C C66C 120.7(14) . .
C46C C45C C44C 120.1(13) . .
C66C C45C C44C 115.0(14) . .
C47C C46C C45C 114.3(13) . .
C47C C46C C25C 117.2(8) . .
C45C C46C C25C 120.5(14) . .
C46C C47C C48C 120.9(8) . .
C46C C47C C68C 123.2(14) . .
C48C C47C C68C 106.4(10) . .
C49C C48C C47C 119.7(8) . .
C49C C48C C70C 119.0(13) . .
C47C C48C C70C 110.5(11) . .
C48C C49C C50C 122.9(14) . .
C48C C49C C26C 123.9(9) . .
C50C C49C C26C 104.6(10) . .
C51C C50C C49C 118.5(15) . .
C51C C50C C28C 119.2(15) . .
C49C C50C C28C 110.6(11) . .
C50C C51C C52C 118.6(14) . .
C50C C51C C71C 121.0(15) . .
C52C C51C C71C 114.1(14) . .
C30C C52C C53C 104.4(11) . .
C30C C52C C51C 121.1(15) . .
C53C C52C C51C 126.4(15) . .
C54C C53C C32C 122.3(17) . .
C54C C53C C52C 114.2(16) . .
C32C C53C C52C 111.1(12) . .
C53C C54C C55C 120.6(16) . .
C53C C54C C72C 127.3(17) . .
C55C C54C C72C 105.3(11) . .
C56C C55C C54C 119.7(16) . .
C56C C55C C74C 118.1(15) . .
C54C C55C C74C 110.1(11) . .
C55C C56C C33C 120.1(15) . .
C55C C56C C57C 117.8(14) . .
C33C C56C C57C 115.4(13) . .
C58C C57C C36C 117.2(14) . .
C58C C57C C56C 119.0(13) . .
C36C C57C C56C 118.3(13) . .
C57C C58C C75C 118.9(16) . .
C57C C58C C59C 121.1(16) . .
C75C C58C C59C 106.9(11) . .
C60C C59C C58C 122.5(15) . .
C60C C59C C77C 121.1(15) . .
C58C C59C C77C 106.7(11) . .
C59C C60C C37C 120.1(15) . .
C59C C60C C61C 123.0(15) . .
C37C C60C C61C 109.2(11) . .
C62C C61C C39C 125.8(15) . .
C62C C61C C60C 117.3(14) . .
C39C C61C C60C 105.8(11) . .
C78C C62C C61C 120.9(15) . .
C78C C62C C63C 121.7(15) . .
C61C C62C C63C 112.0(14) . .
C64C C63C C62C 116.9(15) . .
C64C C63C C41C 106.9(11) . .
C62C C63C C41C 123.7(15) . .
C65C C64C C43C 119.5(15) . .
C65C C64C C63C 123.0(15) . .
C43C C64C C63C 110.2(11) . .
C64C C65C C66C 119.9(15) . .
C64C C65C C79C 119.7(15) . .
C66C C65C C79C 109.1(11) . .
C65C C66C C45C 123.2(16) . .
C65C C66C C67C 107.0(11) . .
C45C C66C C67C 116.3(15) . .
C68C C67C C66C 125.3(16) . .
C68C C67C C80C 118.5(15) . .
C66C C67C C80C 108.1(11) . .
C67C C68C C69C 125.4(16) . .
C67C C68C C47C 119.1(15) . .
C69C C68C C47C 107.7(11) . .
C82C C69C C70C 123.2(15) . .
C82C C69C C68C 118.7(14) . .
C70C C69C C68C 108.5(11) . .
C71C C70C C69C 120.5(15) . .
C71C C70C C48C 121.5(14) . .
C69C C70C C48C 106.6(11) . .
C70C C71C C72C 116.8(14) . .
C70C C71C C51C 116.8(14) . .
C72C C71C C51C 120.2(14) . .
C71C C72C C73C 121.1(15) . .
C71C C72C C54C 117.5(15) . .
C73C C72C C54C 109.8(11) . .
C82C C73C C74C 121.1(15) . .
C82C C73C C72C 120.3(15) . .
C74C C73C C72C 108.2(11) . .
C75C C74C C73C 123.0(16) . .
C75C C74C C55C 122.2(15) . .
C73C C74C C55C 106.7(11) . .
C74C C75C C58C 123.3(15) . .
C74C C75C C76C 118.7(15) . .
C58C C75C C76C 109.9(11) . .
C77C C76C C81C 121.2(16) . .
C77C C76C C75C 107.4(12) . .
C81C C76C C75C 121.2(15) . .
C76C C77C C78C 123.7(15) . .
C76C C77C C59C 109.1(11) . .
C78C C77C C59C 119.0(14) . .
C62C C78C C77C 118.4(15) . .
C62C C78C C79C 118.7(15) . .
C77C C78C C79C 112.8(14) . .
C78C C79C C80C 124.5(14) . .
C78C C79C C65C 119.6(14) . .
C80C C79C C65C 108.1(11) . .
C81C C80C C79C 119.5(16) . .
C81C C80C C67C 122.3(15) . .
C79C C80C C67C 107.6(11) . .
C80C C81C C76C 118.1(17) . .
C80C C81C C82C 116.4(15) . .
C76C C81C C82C 118.0(14) . .
C69C C82C C73C 117.3(14) . .
C69C C82C C81C 118.4(14) . .
C73C C82C C81C 117.7(14) . .
S2 C1S S2 179.997(2) . 3_666
S2 C1S S1 60.1(3) . .
S2 C1S S1 119.9(3) 3_666 .
S2 C1S S1 119.9(3) . 3_666
S2 C1S S1 60.1(3) 3_666 3_666
S1 C1S S1 180.0(3) . 3_666
S4 C2S S3 177.4(13) . .
S5 C3S S6 175.2(14) . .
C6T C1T C2T 117.4(13) . .
C6T C1T Cl2T 120.4(16) . .
C2T C1T Cl2T 122.2(15) . .
C1T C2T C3T 123.1(14) . .
C1T C2T H2T 118.4 . .
C3T C2T H2T 118.4 . .
C4T C3T C2T 118.2(15) . .
C4T C3T H3T 120.9 . .
C2T C3T H3T 120.9 . .
C3T C4T C5T 119.8(15) . .
C3T C4T Cl1T 123.9(17) . .
C5T C4T Cl1T 116.2(16) . .
C4T C5T C6T 119.8(14) . .
C4T C5T H5T 120.1 . .
C6T C5T H5T 120.1 . .
C1T C6T C5T 121.7(14) . .
C1T C6T H6T 119.2 . .
C5T C6T H6T 119.2 . .

loop_
_geom_bond_atom_site_label_1
_geom_bond_atom_site_label_2
_geom_bond_distance
_geom_bond_site_symmetry_2
C1 C2A 1.499(7) .
C1 C1A 1.499(7) .
C1 C3 1.525(13) .
C1 C2 1.538(13) .
C2 C6 1.529(13) .
C2 C7 1.532(15) .
C2 H11 1.0000 .
C3 C4 1.517(12) .
C3 C5 1.523(13) .
C3 H12 1.0000 .
C4 C8 1.534(13) .
C4 H17 0.9900 .
C4 H18 0.9900 .
C5 C9 1.556(13) .
C5 H19 0.9900 .
C5 H20 0.9900 .
C6 C8 1.537(13) .
C6 H21 0.9900 .
C6 H22 0.9900 .
C7 C9 1.523(17) .
C7 H23 0.9900 .
C7 H24 0.9900 .
C8 C10 1.532(13) .
C8 H13 1.0000 .
C9 C10 1.529(13) .
C9 H14 1.0000 .
C10 H7 0.9900 .
C10 H8 0.9900 .
C1A C6B 1.407(14) .
C1A C10A 1.432(13) .
C1A C3A 1.512(11) .
C1A C7B 1.566(12) .
C2A C6A 1.407(14) .
C2A C10B 1.432(13) .
C2A C3B 1.512(12) .
C2A C7A 1.566(12) .
C3A C11C 1.364(15) .
C3A C1C 1.432(13) .
C3A C4A 1.483(14) .
C3A C9C 1.489(14) .
C3A C12A 1.505(11) .
C4A C15A 1.443(15) .
C4A C5A 1.447(13) .
C5A C18A 1.444(13) .
C5A C6A 1.463(14) .
C6A C20A 1.389(12) .
C7A C22A 1.434(12) .
C7A C8A 1.463(12) .
C8A C9A 1.462(15) .
C8A C24A 1.475(12) .
C9A C27A 1.393(15) .
C9A C10A 1.489(14) .
C10A C11A 1.364(15) .
C11A C12A 1.348(13) .
C11A C29A 1.442(15) .
C12A C6B 1.389(12) .
C12A C13A 1.412(13) .
C12A C19B 1.419(11) .
C12A C21B 1.479(13) .
C13A C31A 1.387(15) .
C13A C14A 1.420(15) .
C14A C15A 1.426(12) .
C14A C34A 1.463(11) .
C15A C16A 1.445(12) .
C16A C17A 1.380(14) .
C16A C35A 1.460(11) .
C17A C38A 1.401(14) .
C17A C18A 1.453(14) .
C18A C19A 1.421(13) .
C19A C20A 1.419(11) .
C19A C40A 1.441(15) .
C20A C11B 1.348(13) .
C20A C13B 1.412(13) .
C20A C21A 1.479(13) .
C20A C3B 1.505(11) .
C21A C22A 1.358(16) .
C21A C42A 1.439(15) .
C22A C23A 1.448(13) .
C23A C24A 1.395(13) .
C23A C44A 1.405(14) .
C24A C25A 1.408(13) .
C25A C26A 1.401(13) .
C25A C46A 1.480(13) .
C26A C27A 1.436(12) .
C26A C49A 1.436(12) .
C27A C28A 1.424(13) .
C28A C29A 1.398(15) .
C28A C50A 1.449(12) .
C29A C30A 1.442(15) .
C30A C31A 1.439(13) .
C30A C52A 1.441(12) .
C31A C32A 1.441(12) .
C32A C33A 1.422(15) .
C32A C53A 1.436(13) .
C33A C34A 1.374(16) .
C33A C56A 1.510(15) .
C34A C35A 1.443(14) .
C35A C36A 1.394(13) .
C36A C37A 1.398(15) .
C36A C57A 1.529(14) .
C37A C38A 1.449(12) .
C37A C60A 1.467(13) .
C38A C39A 1.458(13) .
C39A C40A 1.372(16) .
C39A C61A 1.462(12) .
C40A C41A 1.449(15) .
C41A C63A 1.462(12) .
C41A C42A 1.477(13) .
C42A C43A 1.417(12) .
C43A C64A 1.440(12) .
C43A C44A 1.442(15) .
C44A C45A 1.474(16) .
C45A C46A 1.436(16) .
C45A C66A 1.456(13) .
C46A C47A 1.425(13) .
C47A C48A 1.428(13) .
C47A C68A 1.478(11) .
C48A C49A 1.331(14) .
C48A C70A 1.467(13) .
C49A C50A 1.433(13) .
C50A C51A 1.400(15) .
C51A C52A 1.461(15) .
C51A C71A 1.470(15) .
C52A C53A 1.454(13) .
C53A C54A 1.304(15) .
C54A C55A 1.462(13) .
C54A C72A 1.463(14) .
C55A C56A 1.387(15) .
C55A C74A 1.476(12) .
C56A C57A 1.574(16) .
C57A C58A 1.367(15) .
C58A C75A 1.435(12) .
C58A C59A 1.469(14) .
C59A C60A 1.257(14) .
C59A C77A 1.496(13) .
C60A C61A 1.470(13) .
C61A C62A 1.442(15) .
C62A C78A 1.413(15) .
C62A C63A 1.448(15) .
C63A C64A 1.446(13) .
C64A C65A 1.346(15) .
C65A C66A 1.451(13) .
C65A C79A 1.474(13) .
C66A C67A 1.469(12) .
C67A C68A 1.199(14) .
C67A C80A 1.494(12) .
C68A C69A 1.472(12) .
C69A C82A 1.397(16) .
C69A C70A 1.440(12) .
C70A C71A 1.395(16) .
C71A C72A 1.442(17) .
C72A C73A 1.463(13) .
C73A C82A 1.400(15) .
C73A C74A 1.446(13) .
C74A C75A 1.311(15) .
C75A C76A 1.473(12) .
C76A C77A 1.401(12) .
C76A C81A 1.424(16) .
C77A C78A 1.429(16) .
C78A C79A 1.435(17) .
C79A C80A 1.437(13) .
C80A C81A 1.387(14) .
C81A C82A 1.486(16) .
C3B C4B 1.483(14) .
C4B C15B 1.443(16) .
C4B C5B 1.447(13) .
C5B C18B 1.444(13) .
C5B C6B 1.463(14) .
C7B C22B 1.434(12) .
C7B C8B 1.463(12) .
C8B C9B 1.462(15) .
C8B C24B 1.475(12) .
C9B C27B 1.393(15) .
C9B C10B 1.489(14) .
C10B C11B 1.364(15) .
C11B C29B 1.442(15) .
C13B C31B 1.387(15) .
C13B C14B 1.420(15) .
C14B C15B 1.426(12) .
C14B C34B 1.463(11) .
C15B C16B 1.445(12) .
C16B C17B 1.380(14) .
C16B C35B 1.460(11) .
C17B C38B 1.401(14) .
C17B C18B 1.453(14) .
C18B C19B 1.421(13) .
C19B C40B 1.441(14) .
C21B C22B 1.358(16) .
C21B C42B 1.439(15) .
C22B C23B 1.448(13) .
C23B C24B 1.395(13) .
C23B C44B 1.405(14) .
C24B C25B 1.408(13) .
C25B C26B 1.401(13) .
C25B C46B 1.480(13) .
C26B C27B 1.436(12) .
C26B C49B 1.437(12) .
C27B C28B 1.424(13) .
C28B C29B 1.398(15) .
C28B C50B 1.449(12) .
C29B C30B 1.441(15) .
C30B C31B 1.439(13) .
C30B C52B 1.441(12) .
C31B C32B 1.441(12) .
C32B C33B 1.422(15) .
C32B C53B 1.436(13) .
C33B C34B 1.374(16) .
C33B C56B 1.510(15) .
C34B C35B 1.442(14) .
C35B C36B 1.394(12) .
C36B C37B 1.399(15) .
C36B C57B 1.529(14) .
C37B C38B 1.449(12) .
C37B C60B 1.467(13) .
C38B C39B 1.458(13) .
C39B C40B 1.372(16) .
C39B C61B 1.462(12) .
C40B C41B 1.449(15) .
C41B C63B 1.462(12) .
C41B C42B 1.477(13) .
C42B C43B 1.417(12) .
C43B C64B 1.440(12) .
C43B C44B 1.442(15) .
C44B C45B 1.474(16) .
C45B C46B 1.436(16) .
C45B C66B 1.456(13) .
C46B C47B 1.425(13) .
C47B C48B 1.428(13) .
C47B C68B 1.478(11) .
C48B C49B 1.331(14) .
C48B C70B 1.467(13) .
C49B C50B 1.433(13) .
C50B C51B 1.400(15) .
C51B C52B 1.461(15) .
C51B C71B 1.470(15) .
C52B C53B 1.454(13) .
C53B C54B 1.304(15) .
C54B C55B 1.462(13) .
C54B C72B 1.463(14) .
C55B C56B 1.387(15) .
C55B C74B 1.476(12) .
C56B C57B 1.574(16) .
C57B C58B 1.367(15) .
C58B C75B 1.435(12) .
C58B C59B 1.469(14) .
C59B C60B 1.257(14) .
C59B C77B 1.496(13) .
C60B C61B 1.470(13) .
C61B C62B 1.442(15) .
C62B C78B 1.413(15) .
C62B C63B 1.448(15) .
C63B C64B 1.446(13) .
C64B C65B 1.346(15) .
C65B C66B 1.451(13) .
C65B C79B 1.474(13) .
C66B C67B 1.469(12) .
C67B C68B 1.199(14) .
C67B C80B 1.494(12) .
C68B C69B 1.472(12) .
C69B C82B 1.397(16) .
C69B C70B 1.440(12) .
C70B C71B 1.395(16) .
C71B C72B 1.442(17) .
C72B C73B 1.462(13) .
C73B C82B 1.400(15) .
C73B C74B 1.446(13) .
C74B C75B 1.311(15) .
C75B C76B 1.473(12) .
C76B C77B 1.401(12) .
C76B C81B 1.424(16) .
C77B C78B 1.429(16) .
C78B C79B 1.435(17) .
C79B C80B 1.437(13) .
C80B C81B 1.387(14) .
C81B C82B 1.486(16) .
C11 C1C 1.499(7) .
C11 C2C 1.499(7) .
C11 C13 1.53(3) .
C11 C12 1.60(3) .
C12 C14 1.50(3) .
C12 C15 1.61(4) .
C12 H33 1.0000 .
C13 C16 1.51(3) .
C13 C17 1.57(3) .
C13 H34 1.0000 .
C14 C18 1.64(4) .
C14 H25 0.9900 .
C14 H26 0.9900 .
C15 C19 1.50(5) .
C15 H27 0.9900 .
C15 H28 0.9900 .
C16 C19 1.57(4) .
C16 H29 0.9900 .
C16 H30 0.9900 .
C17 C18 1.46(3) .
C17 H31 0.9900 .
C17 H32 0.9900 .
C18 C20 1.50(4) .
C18 H15 1.0000 .
C19 C20 1.57(4) .
C19 H16 1.0000 .
C20 H9 0.9900 .
C20 H10 0.9900 .
C1C C3C 1.512(12) .
C2C C6C 1.407(14) .
C2C C7C 1.566(12) .
C3C C4C 1.483(14) .
C3C C12C 1.505(11) .
C4C C15C 1.443(16) .
C4C C5C 1.447(13) .
C5C C18C 1.444(13) .
C5C C6C 1.463(14) .
C6C C20C 1.389(12) .
C7C C22C 1.434(12) .
C7C C8C 1.463(12) .
C8C C9C 1.462(15) .
C8C C24C 1.475(12) .
C9C C27C 1.393(15) .
C11C C12C 1.348(13) .
C11C C29C 1.442(15) .
C12C C13C 1.412(13) .
C13C C31C 1.387(15) .
C13C C14C 1.420(15) .
C14C C15C 1.426(12) .
C14C C34C 1.463(11) .
C15C C16C 1.445(12) .
C16C C17C 1.380(14) .
C16C C35C 1.461(11) .
C17C C38C 1.402(14) .
C17C C18C 1.453(14) .
C18C C19C 1.421(13) .
C19C C20C 1.419(11) .
C19C C40C 1.441(15) .
C20C C21C 1.479(13) .
C21C C22C 1.358(16) .
C21C C42C 1.439(15) .
C22C C23C 1.448(13) .
C23C C24C 1.395(13) .
C23C C44C 1.405(14) .
C24C C25C 1.408(13) .
C25C C26C 1.401(13) .
C25C C46C 1.480(13) .
C26C C27C 1.436(12) .
C26C C49C 1.437(12) .
C27C C28C 1.424(13) .
C28C C29C 1.398(15) .
C28C C50C 1.449(12) .
C29C C30C 1.441(15) .
C30C C31C 1.439(13) .
C30C C52C 1.441(12) .
C31C C32C 1.441(12) .
C32C C33C 1.422(15) .
C32C C53C 1.436(13) .
C33C C34C 1.374(16) .
C33C C56C 1.510(15) .
C34C C35C 1.443(14) .
C35C C36C 1.394(12) .
C36C C37C 1.398(15) .
C36C C57C 1.529(14) .
C37C C38C 1.449(12) .
C37C C60C 1.467(13) .
C38C C39C 1.458(13) .
C39C C40C 1.372(16) .
C39C C61C 1.462(12) .
C40C C41C 1.449(15) .
C41C C63C 1.462(12) .
C41C C42C 1.477(13) .
C42C C43C 1.417(12) .
C43C C64C 1.440(12) .
C43C C44C 1.442(15) .
C44C C45C 1.474(16) .
C45C C46C 1.436(16) .
C45C C66C 1.456(13) .
C46C C47C 1.425(13) .
C47C C48C 1.428(13) .
C47C C68C 1.478(11) .
C48C C49C 1.331(14) .
C48C C70C 1.467(13) .
C49C C50C 1.433(13) .
C50C C51C 1.400(15) .
C51C C52C 1.461(15) .
C51C C71C 1.470(15) .
C52C C53C 1.454(13) .
C53C C54C 1.304(15) .
C54C C55C 1.462(13) .
C54C C72C 1.463(14) .
C55C C56C 1.387(15) .
C55C C74C 1.476(12) .
C56C C57C 1.574(16) .
C57C C58C 1.367(15) .
C58C C75C 1.435(12) .
C58C C59C 1.468(14) .
C59C C60C 1.257(14) .
C59C C77C 1.496(13) .
C60C C61C 1.470(13) .
C61C C62C 1.442(15) .
C62C C78C 1.413(15) .
C62C C63C 1.448(15) .
C63C C64C 1.446(13) .
C64C C65C 1.346(15) .
C65C C66C 1.451(13) .
C65C C79C 1.474(13) .
C66C C67C 1.469(12) .
C67C C68C 1.199(14) .
C67C C80C 1.494(12) .
C68C C69C 1.472(12) .
C69C C82C 1.397(16) .
C69C C70C 1.440(12) .
C70C C71C 1.395(16) .
C71C C72C 1.442(17) .
C72C C73C 1.462(13) .
C73C C82C 1.400(15) .
C73C C74C 1.446(13) .
C74C C75C 1.311(15) .
C75C C76C 1.473(12) .
C76C C77C 1.401(12) .
C76C C81C 1.424(16) .
C77C C78C 1.429(16) .
C78C C79C 1.435(17) .
C79C C80C 1.437(13) .
C80C C81C 1.387(14) .
C81C C82C 1.486(16) .
C1S S2 1.568(4) .
C1S S2 1.568(4) 3_666
C1S S1 1.731(7) .
C1S S1 1.731(7) 3_666
C2S S4 1.54(2) .
C2S S3 1.58(2) .
C3S S5 1.562(19) .
C3S S6 1.67(3) .
C1T C6T 1.37(2) .
C1T C2T 1.38(2) .
C1T Cl2T 1.50(2) .
C2T C3T 1.40(2) .
C2T H2T 0.9500 .
C3T C4T 1.38(2) .
C3T H3T 0.9500 .
C4T C5T 1.39(2) .
C4T Cl1T 1.66(2) .
C5T C6T 1.40(2) .
C5T H5T 0.9500 .
C6T H6T 0.9500 .
